data_7039383
loop_
_publ_author_name
'Nguyen, H. H.'
'Jegathesh, J. J.'
'Takiden, A.'
'Hauenstein, D.'
'Pham, C. T.'
'Le, C. D.'
'Abram, U.'

_publ_section_title
;
 2,6-Dipicolinoylbis(N,N-dialkylthioureas) as versatile building blocks
 for oligo- and polynuclear architectures.
;
_journal_issue 26
_journal_name_full 'Dalton transactions (Cambridge, England : 2003)'
_journal_page_first 10771
_journal_page_last 10779
_journal_paper_doi 10.1039/c6dt01389a
_journal_volume 45
_journal_year 2016
_chemical_formula_moiety 'C107.50 H129 Ba2 Cl7 Mn4 N30 O26 S12'
_chemical_formula_sum 'C107.5 H129 Ba2 Cl7 Mn4 N30 O26 S12'
_chemical_formula_weight 3384.71
_space_group_crystal_system triclinic
_space_group_IT_number 2
_space_group_name_Hall '-P 1'
_space_group_name_H-M_alt 'P -1'
_symmetry_space_group_name_Hall '-P 1'
_symmetry_space_group_name_H-M 'P -1'
_atom_sites_solution_hydrogens mixed
_audit_creation_method SHELXL-2014/7
_audit_update_record
;
2016-05-30 deposited with the CCDC.
2016-06-01 downloaded from the CCDC.
;
_cell_angle_alpha 108.260(10)
_cell_angle_beta 97.940(10)
_cell_angle_gamma 93.570(10)
_cell_formula_units_Z 2
_cell_length_a 17.3820(10)
_cell_length_b 22.190(2)
_cell_length_c 22.462(2)
_cell_measurement_reflns_used 15266
_cell_measurement_temperature 200(2)
_cell_measurement_theta_max 27.10
_cell_measurement_theta_min 2.13
_cell_volume 8097.1(13)
_computing_cell_refinement 'STOE X-Area'
_computing_data_collection 'STOE X-AREA'
_computing_data_reduction 'STOE X-RED'
_computing_molecular_graphics ORTEP
_computing_publication_material WINGX
_computing_structure_refinement 'SHELXL-2014/7 (Sheldrick, 2014)'
_computing_structure_solution SHELXS-97
_diffrn_ambient_temperature 200(2)
_diffrn_detector_area_resol_mean 6.67
_diffrn_measured_fraction_theta_full 0.930
_diffrn_measured_fraction_theta_max 0.930
_diffrn_measurement_device_type 'STOE IPDS 2T'
_diffrn_measurement_method 'rotation method'
_diffrn_radiation_type MoK\a
_diffrn_radiation_wavelength 0.71073
_diffrn_reflns_av_R_equivalents 0.1454
_diffrn_reflns_av_unetI/netI 0.3029
_diffrn_reflns_Laue_measured_fraction_full 0.930
_diffrn_reflns_Laue_measured_fraction_max 0.930
_diffrn_reflns_limit_h_max 20
_diffrn_reflns_limit_h_min -20
_diffrn_reflns_limit_k_max 26
_diffrn_reflns_limit_k_min -26
_diffrn_reflns_limit_l_max 26
_diffrn_reflns_limit_l_min -26
_diffrn_reflns_number 41775
_diffrn_reflns_point_group_measured_fraction_full 0.930
_diffrn_reflns_point_group_measured_fraction_max 0.930
_diffrn_reflns_theta_full 24.713
_diffrn_reflns_theta_max 24.713
_diffrn_reflns_theta_min 1.676
_diffrn_source 'sealed tube, long fine focus'
_exptl_absorpt_coefficient_mu 1.118
_exptl_absorpt_correction_T_max 0.793
_exptl_absorpt_correction_T_min 0.749
_exptl_absorpt_correction_type integration
_exptl_absorpt_process_details 'STOE XSHAPE'
_exptl_crystal_colour yellow
_exptl_crystal_density_diffrn 1.388
_exptl_crystal_density_meas ?
_exptl_crystal_description block
_exptl_crystal_F_000 3430
_exptl_crystal_size_max 0.25
_exptl_crystal_size_mid 0.2
_exptl_crystal_size_min 0.19
_platon_squeeze_details
;
The unit cell contains about 10 methylene chloride molecules 
and 4 methanol molecules which have been treated as a diffuse 
contribution to the overall scattering without specific atom 
positions by SQUEEZE/PLATON
;
_refine_diff_density_max 1.321
_refine_diff_density_min -1.023
_refine_diff_density_rms 0.140
_refine_ls_extinction_method none
_refine_ls_goodness_of_fit_ref 0.826
_refine_ls_hydrogen_treatment mixed
_refine_ls_matrix_type full
_refine_ls_number_parameters 1716
_refine_ls_number_reflns 25687
_refine_ls_number_restraints 2102
_refine_ls_restrained_S_all 0.803
_refine_ls_R_factor_all 0.1883
_refine_ls_R_factor_gt 0.0766
_refine_ls_shift/su_max 0.001
_refine_ls_shift/su_mean 0.000
_refine_ls_structure_factor_coef Fsqd
_refine_ls_weighting_details 'w=1/[\s^2^(Fo^2^)+(0.0754P)^2^] where P=(Fo^2^+2Fc^2^)/3'
_refine_ls_weighting_scheme calc
_refine_ls_wR_factor_gt 0.1610
_refine_ls_wR_factor_ref 0.2070
_reflns_Friedel_coverage 0.000
_reflns_number_gt 9549
_reflns_number_total 25687
_reflns_threshold_expression 'I > 2\s(I)'
_cod_data_source_file c6dt01389a2.cif
_cod_data_source_block BaMn_polymer
_cod_depositor_comments
;
The following automatic conversions were performed:

'_exptl_crystal_density_meas' value 'none' was changed to '?' - the
value is perceived as not measured.

Automatic conversion script
Id: cif_fix_values 4268 2015-11-12 08:31:59Z antanas 

 Adding full bibliography for 7039379--7039383.cif.
;
_cod_original_cell_volume 8097.1(12)
_cod_original_formula_sum 'C107.50 H129 Ba2 Cl7 Mn4 N30 O26 S12'
_cod_database_code 7039383
_shelx_shelxl_version_number 2014/7
_shelx_space_group_comment
;
The symmetry employed for this shelxl refinement is uniquely defined
by the following loop, which should always be used as a source of
symmetry information in preference to the above space-group names.
They are only intended as comments.
;

loop_
_space_group_symop_operation_xyz
'x, y, z'
'-x, -y, -z'

loop_
_atom_site_label
_atom_site_type_symbol
_atom_site_fract_x
_atom_site_fract_y
_atom_site_fract_z
_atom_site_U_iso_or_equiv
_atom_site_adp_type
_atom_site_occupancy
_atom_site_site_symmetry_order
_atom_site_calc_flag
_atom_site_refinement_flags_posn
_atom_site_refinement_flags_adp
_atom_site_refinement_flags_occupancy
Ba1 Ba 0.92111(4) 0.23243(4) 0.82886(4) 0.0287(2) Uani 1 1 d . U .
Ba1A Ba 0.91011(5) -0.32860(4) 0.67717(4) 0.0315(2) Uani 1 1 d . U .
Mn1A Mn 0.77316(11) 0.52570(9) 0.65026(10) 0.0345(5) Uani 1 1 d . U .
Mn1 Mn 0.70543(11) 0.18965(9) 0.80795(10) 0.0344(5) Uani 1 1 d . U .
S1 S 1.2338(2) 0.19424(17) 0.84460(18) 0.0435(9) Uani 1 1 d . U .
S1A S 0.6254(2) 0.50655(19) 0.6081(2) 0.0591(11) Uani 1 1 d . U .
Mn2A Mn 1.03702(12) -0.17819(9) 0.69630(10) 0.0376(5) Uani 1 1 d . U .
Mn2 Mn 1.13516(10) 0.27601(9) 0.85395(9) 0.0313(5) Uani 1 1 d . U .
C2 C 1.2220(7) 0.1755(6) 0.9118(7) 0.040(3) Uani 1 1 d . U .
C2A C 0.6310(8) 0.5140(7) 0.5364(8) 0.053(3) Uani 1 1 d . U .
N3 N 1.1532(6) 0.1493(5) 0.9221(6) 0.041(3) Uani 1 1 d . U .
N3A N 0.6582(7) 0.5698(5) 0.5271(6) 0.049(3) Uani 1 1 d . U .
C4 C 1.0824(7) 0.1631(6) 0.9039(6) 0.032(3) Uani 1 1 d . U .
C4A C 0.7179(8) 0.6072(6) 0.5645(7) 0.043(3) Uani 1 1 d . U .
O5 O 1.0674(4) 0.2102(4) 0.8847(4) 0.0321(18) Uani 1 1 d . U .
O5A O 0.7705(5) -0.4036(4) 0.6035(4) 0.043(2) Uani 1 1 d . U .
N6A N 0.5954(8) 0.4673(6) 0.4813(8) 0.072(3) Uani 1 1 d . U .
N6 N 1.2833(6) 0.1794(5) 0.9558(6) 0.0450(18) Uani 1 1 d . U .
C7A C 0.5589(12) 0.4071(8) 0.4792(12) 0.099(5) Uani 1 1 d . U .
H7AA H 0.5667 0.4044 0.5219 0.118 Uiso 1 1 calc R U .
H7AB H 0.5031 0.4052 0.4656 0.118 Uiso 1 1 calc R U .
C7 C 1.3642(8) 0.2031(8) 0.9535(9) 0.064(4) Uani 1 1 d . U .
H7A H 1.3990 0.1707 0.9541 0.076 Uiso 1 1 calc R U .
H7B H 1.3658 0.2140 0.9151 0.076 Uiso 1 1 calc R U .
C8 C 1.3875(11) 0.2588(10) 1.0087(10) 0.084(5) Uani 1 1 d . U .
H8A H 1.4405 0.2752 1.0086 0.100 Uiso 1 1 calc R U .
H8B H 1.3540 0.2913 1.0054 0.100 Uiso 1 1 calc R U .
C8A C 0.5870(16) 0.3534(11) 0.4381(14) 0.127(7) Uani 1 1 d . U .
H8AA H 0.5561 0.3146 0.4359 0.152 Uiso 1 1 calc R U .
H8AB H 0.6409 0.3510 0.4548 0.152 Uiso 1 1 calc R U .
C9 C 1.2761(9) 0.1658(9) 1.0139(8) 0.069(4) Uani 1 1 d . U .
H9A H 1.3075 0.1322 1.0176 0.082 Uiso 1 1 calc R U .
H9B H 1.2220 0.1520 1.0139 0.082 Uiso 1 1 calc R U .
C9A C 0.5973(11) 0.4752(9) 0.4184(10) 0.082(5) Uani 1 1 d . U .
H9AA H 0.5460 0.4821 0.4003 0.099 Uiso 1 1 calc R U .
H9AB H 0.6341 0.5116 0.4226 0.099 Uiso 1 1 calc R U .
O10 O 1.3845(7) 0.2485(7) 1.0674(7) 0.097(4) Uani 1 1 d . U .
O10A O 0.5822(11) 0.3587(7) 0.3747(9) 0.133(5) Uani 1 1 d . U .
C10 C 1.3044(10) 0.2271(9) 1.0693(10) 0.080(5) Uani 1 1 d . U .
H10A H 1.2711 0.2599 1.0665 0.096 Uiso 1 1 calc R U .
H10B H 1.3018 0.2193 1.1091 0.096 Uiso 1 1 calc R U .
C10A C 0.6218(15) 0.4163(10) 0.3772(13) 0.120(6) Uani 1 1 d . U .
H10C H 0.6162 0.4184 0.3344 0.144 Uiso 1 1 calc R U .
H10D H 0.6769 0.4156 0.3913 0.144 Uiso 1 1 calc R U .
S11A S 1.0323(2) -0.11452(16) 0.61708(19) 0.0478(9) Uani 1 1 d . U .
S11 S 0.6455(2) 0.18085(19) 0.9053(2) 0.0526(10) Uani 1 1 d . U .
C12A C 0.9422(8) -0.0882(6) 0.6337(7) 0.042(3) Uani 1 1 d . U .
C12 C 0.6744(8) 0.1060(7) 0.8984(7) 0.044(3) Uani 1 1 d . U .
N13A N 0.8771(7) -0.1297(5) 0.6150(6) 0.045(3) Uani 1 1 d . U .
N13 N 0.7474(6) 0.0906(6) 0.9028(6) 0.045(3) Uani 1 1 d . U .
C14 C 0.8053(7) 0.1205(6) 0.8882(6) 0.032(3) Uani 1 1 d . U .
C14A C 0.8685(7) -0.1850(6) 0.6237(6) 0.033(3) Uani 1 1 d . U .
O15 O 0.8025(5) 0.1604(4) 0.8576(4) 0.0369(19) Uani 1 1 d . U .
O15A O 0.9132(5) -0.2062(4) 0.6603(4) 0.038(2) Uani 1 1 d . U .
N16A N 0.9356(6) -0.0276(5) 0.6613(6) 0.042(2) Uani 1 1 d . U .
N16 N 0.6174(7) 0.0571(6) 0.8917(7) 0.063(4) Uani 1 1 d . U .
C17A C 0.9992(8) 0.0248(6) 0.6751(7) 0.044(3) Uani 1 1 d . U .
H17A H 0.9886 0.0485 0.6458 0.053 Uiso 1 1 calc R U .
H17B H 1.0482 0.0070 0.6690 0.053 Uiso 1 1 calc R U .
C17 C 0.5361(9) 0.0611(10) 0.8871(11) 0.088(6) Uani 1 1 d . U .
H17C H 0.5104 0.0403 0.8435 0.106 Uiso 1 1 calc R U .
H17D H 0.5262 0.1055 0.8999 0.106 Uiso 1 1 calc R U .
C18 C 0.5050(12) 0.0289(11) 0.9296(14) 0.114(6) Uani 1 1 d . U .
H18A H 0.5309 0.0499 0.9731 0.137 Uiso 1 1 calc R U .
H18B H 0.4495 0.0327 0.9282 0.137 Uiso 1 1 calc R U .
C18A C 1.0061(9) 0.0695(7) 0.7431(8) 0.057(3) Uani 1 1 d . U .
H18C H 1.0253 0.0476 0.7723 0.068 Uiso 1 1 calc R U .
H18D H 1.0435 0.1062 0.7496 0.068 Uiso 1 1 calc R U .
C19 C 0.6358(10) -0.0079(8) 0.8764(11) 0.084(5) Uani 1 1 d . U .
H19A H 0.6186 -0.0295 0.8313 0.101 Uiso 1 1 calc R U .
H19B H 0.6921 -0.0076 0.8850 0.101 Uiso 1 1 calc R U .
C19A C 0.8613(8) -0.0047(6) 0.6772(7) 0.045(3) Uani 1 1 d . U .
H19C H 0.8412 0.0180 0.6489 0.054 Uiso 1 1 calc R U .
H19D H 0.8232 -0.0407 0.6717 0.054 Uiso 1 1 calc R U .
O20 O 0.5170(8) -0.0369(7) 0.9107(9) 0.112(5) Uani 1 1 d . U .
O20A O 0.9330(6) 0.0903(4) 0.7559(5) 0.048(2) Uani 1 1 d . U .
C20 C 0.6008(12) -0.0431(11) 0.9110(14) 0.117(7) Uani 1 1 d . U .
H20A H 0.6278 -0.0284 0.9546 0.140 Uiso 1 1 calc R U .
H20B H 0.6075 -0.0879 0.8927 0.140 Uiso 1 1 calc R U .
C20A C 0.8732(9) 0.0376(7) 0.7427(8) 0.055(3) Uani 1 1 d . U .
H20C H 0.8244 0.0543 0.7520 0.066 Uiso 1 1 calc R U .
H20D H 0.8876 0.0131 0.7707 0.066 Uiso 1 1 calc R U .
S21 S 1.20206(19) 0.35758(16) 0.95912(18) 0.0407(9) Uani 1 1 d . U .
S21A S 0.7809(2) 0.40883(15) 0.57774(17) 0.0379(8) Uani 1 1 d . U .
C22A C 0.8735(7) 0.4053(5) 0.6124(6) 0.032(3) Uani 1 1 d . U .
C22 C 1.1719(6) 0.4226(5) 0.9408(6) 0.026(2) Uani 1 1 d . U .
N23 N 1.0999(6) 0.4364(5) 0.9284(6) 0.040(3) Uani 1 1 d . U .
N23A N 0.9387(6) 0.4418(5) 0.6066(5) 0.036(2) Uani 1 1 d . U .
C24 C 1.0404(7) 0.3921(6) 0.9033(7) 0.037(3) Uani 1 1 d . U .
C24A C 0.9411(7) 0.5022(6) 0.6152(6) 0.033(2) Uani 1 1 d . U .
O25A O 0.8938(5) 0.5402(4) 0.6393(4) 0.040(2) Uani 1 1 d . U .
O25 O 1.0398(5) 0.3320(4) 0.8759(4) 0.0348(19) Uani 1 1 d . U .
N26A N 0.8899(6) 0.3655(5) 0.6455(5) 0.038(2) Uani 1 1 d . U .
N26 N 1.2278(6) 0.4717(5) 0.9439(6) 0.0450(18) Uani 1 1 d . U .
C27A C 0.8313(9) 0.3208(7) 0.6535(7) 0.047(3) Uani 1 1 d . U .
H27A H 0.8398 0.2775 0.6305 0.057 Uiso 1 1 calc R U .
H27B H 0.7797 0.3283 0.6366 0.057 Uiso 1 1 calc R U .
C27 C 1.3112(7) 0.4666(6) 0.9534(8) 0.046(3) Uani 1 1 d . U .
H27C H 1.3203 0.4243 0.9546 0.055 Uiso 1 1 calc R U .
H27D H 1.3362 0.4976 0.9936 0.055 Uiso 1 1 calc R U .
C28A C 0.8362(8) 0.3290(7) 0.7235(7) 0.048(3) Uani 1 1 d . U .
H28A H 0.8231 0.3712 0.7458 0.057 Uiso 1 1 calc R U .
H28B H 0.7987 0.2976 0.7288 0.057 Uiso 1 1 calc R U .
C28 C 1.3457(8) 0.4790(7) 0.8995(8) 0.056(4) Uani 1 1 d . U .
H28C H 1.4020 0.4790 0.9072 0.067 Uiso 1 1 calc R U .
H28D H 1.3248 0.4454 0.8599 0.067 Uiso 1 1 calc R U .
C29 C 1.2078(8) 0.5302(6) 0.9339(8) 0.048(3) Uani 1 1 d . U .
H29A H 1.2237 0.5656 0.9731 0.057 Uiso 1 1 calc R U .
H29B H 1.1516 0.5277 0.9219 0.057 Uiso 1 1 calc R U .
C29A C 0.9704(8) 0.3630(7) 0.6769(7) 0.046(3) Uani 1 1 d . U .
H29C H 0.9892 0.3229 0.6557 0.056 Uiso 1 1 calc R U .
H29D H 1.0058 0.3976 0.6747 0.056 Uiso 1 1 calc R U .
O30 O 1.3271(6) 0.5398(5) 0.8947(6) 0.065(3) Uani 1 1 d . U .
O30A O 0.9135(5) 0.3215(4) 0.7503(4) 0.042(2) Uani 1 1 d . U .
C30A C 0.9675(9) 0.3692(7) 0.7442(7) 0.053(3) Uani 1 1 d . U .
H30A H 1.0192 0.3662 0.7649 0.064 Uiso 1 1 calc R U .
H30B H 0.9528 0.4110 0.7656 0.064 Uiso 1 1 calc R U .
C30 C 1.2464(10) 0.5414(9) 0.8840(10) 0.076(5) Uani 1 1 d . U .
H30C H 1.2242 0.5093 0.8438 0.092 Uiso 1 1 calc R U .
H30D H 1.2359 0.5828 0.8808 0.092 Uiso 1 1 calc R U .
S31 S 0.6084(2) 0.26026(17) 0.77313(18) 0.0451(9) Uani 1 1 d . U .
S31A S 1.1860(2) -0.17635(18) 0.7131(2) 0.0523(10) Uani 1 1 d . U .
C32 C 0.6241(7) 0.3120(6) 0.8502(7) 0.034(2) Uani 1 1 d . U .
C32A C 1.1894(8) -0.2211(7) 0.6340(8) 0.050(3) Uani 1 1 d . U .
N33A N 1.1616(7) -0.2838(5) 0.6086(6) 0.044(3) Uani 1 1 d . U .
N33 N 0.6919(6) 0.3530(5) 0.8759(6) 0.041(3) Uani 1 1 d . U .
C34A C 1.0942(8) 0.6921(6) 0.6177(7) 0.040(3) Uani 1 1 d . U .
C34 C 0.7600(7) 0.3356(6) 0.8681(7) 0.040(3) Uani 1 1 d . U .
O35 O 0.7789(4) 0.2787(4) 0.8504(4) 0.037(2) Uani 1 1 d . U .
O35A O 1.0395(5) -0.2793(4) 0.6401(4) 0.039(2) Uani 1 1 d . U .
N36A N 1.2234(9) -0.1950(6) 0.5984(7) 0.070(4) Uani 1 1 d . U .
N36 N 0.5700(6) 0.3163(5) 0.8863(6) 0.042(2) Uani 1 1 d . U .
C37 C 0.4924(7) 0.2817(7) 0.8658(7) 0.045(3) Uani 1 1 d . U .
H37A H 0.4864 0.2507 0.8876 0.054 Uiso 1 1 calc R U .
H37B H 0.4841 0.2592 0.8204 0.054 Uiso 1 1 calc R U .
C37A C 1.2538(13) -0.1271(8) 0.6119(10) 0.090(5) Uani 1 1 d . U .
H37C H 1.2133 -0.1061 0.5945 0.107 Uiso 1 1 calc R U .
H37D H 1.2642 -0.1063 0.6576 0.107 Uiso 1 1 calc R U .
C38A C 1.3202(13) -0.1181(10) 0.5879(10) 0.095(4) Uani 1 1 d . U .
H38A H 1.3329 -0.0728 0.5957 0.114 Uiso 1 1 calc R U .
H38B H 1.3632 -0.1326 0.6103 0.114 Uiso 1 1 calc R U .
C38 C 0.4336(8) 0.3299(7) 0.8815(7) 0.048(3) Uani 1 1 d . U .
H38C H 0.4374 0.3584 0.8566 0.057 Uiso 1 1 calc R U .
H38D H 0.3812 0.3075 0.8695 0.057 Uiso 1 1 calc R U .
C39 C 0.5839(7) 0.3560(6) 0.9531(7) 0.042(3) Uani 1 1 d . U .
H39A H 0.6346 0.3810 0.9633 0.050 Uiso 1 1 calc R U .
H39B H 0.5842 0.3290 0.9797 0.050 Uiso 1 1 calc R U .
C39A C 1.2187(12) -0.2324(9) 0.5265(9) 0.085(5) Uani 1 1 d . U .
H39C H 1.2109 -0.2780 0.5192 0.102 Uiso 1 1 calc R U .
H39D H 1.1750 -0.2211 0.5018 0.102 Uiso 1 1 calc R U .
O40 O 0.4456(5) 0.3663(5) 0.9464(5) 0.052(2) Uani 1 1 d . U .
O40A O 1.3136(7) -0.1498(6) 0.5242(6) 0.087(4) Uani 1 1 d . U .
C40A C 1.2919(12) -0.2161(10) 0.5067(10) 0.095(4) Uani 1 1 d . U .
H40A H 1.3334 -0.2351 0.5256 0.114 Uiso 1 1 calc R U .
H40B H 1.2866 -0.2346 0.4609 0.114 Uiso 1 1 calc R U .
C40 C 0.5222(7) 0.3993(7) 0.9660(8) 0.050(4) Uani 1 1 d . U .
H40C H 0.5296 0.4224 1.0112 0.060 Uiso 1 1 calc R U .
H40D H 0.5274 0.4303 0.9441 0.060 Uiso 1 1 calc R U .
S41 S 1.1882(2) 0.33545(18) 0.78481(18) 0.0469(9) Uani 1 1 d . U .
S41A S 0.7470(2) 0.47561(17) 0.7330(2) 0.0511(10) Uani 1 1 d . U .
C42 C 1.1777(8) 0.2735(6) 0.7136(7) 0.042(3) Uani 1 1 d . U .
C42A C 0.7232(8) 0.5353(6) 0.7914(7) 0.042(3) Uani 1 1 d . U .
N43 N 1.1103(6) 0.2351(5) 0.6824(5) 0.042(2) Uani 1 1 d . U .
N43A N 0.7682(6) 0.5938(5) 0.8215(6) 0.045(3) Uani 1 1 d . U .
C44 C 1.0530(7) 0.2210(5) 0.7089(6) 0.032(2) Uani 1 1 d . U .
C44A C 0.8105(7) 0.6232(6) 0.7935(7) 0.036(3) Uani 1 1 d . U .
O45A O 0.8090(5) -0.3869(4) 0.7337(4) 0.039(2) Uani 1 1 d . U .
O45 O 1.0522(5) 0.2300(4) 0.7677(4) 0.0352(18) Uani 1 1 d . U .
N46A N 0.6637(7) 0.5269(6) 0.8195(7) 0.062(3) Uani 1 1 d . U .
N46 N 1.2374(7) 0.2641(7) 0.6842(6) 0.063(3) Uani 1 1 d . U .
C47A C 0.6143(9) 0.4674(8) 0.8040(9) 0.070(3) Uani 1 1 d . U .
H47A H 0.6113 0.4438 0.7593 0.084 Uiso 1 1 calc R U .
H47B H 0.6377 0.4420 0.8282 0.084 Uiso 1 1 calc R U .
C47 C 1.3137(8) 0.3011(8) 0.7062(9) 0.069(4) Uani 1 1 d . U .
H47C H 1.3177 0.3262 0.7507 0.083 Uiso 1 1 calc R U .
H47D H 1.3191 0.3304 0.6824 0.083 Uiso 1 1 calc R U .
C48A C 0.5373(10) 0.4765(9) 0.8172(10) 0.080(4) Uani 1 1 d . U .
H48A H 0.5112 0.4948 0.7870 0.096 Uiso 1 1 calc R U .
H48B H 0.5093 0.4349 0.8093 0.096 Uiso 1 1 calc R U .
C48 C 1.3772(9) 0.2600(9) 0.6985(9) 0.074(5) Uani 1 1 d . U .
H48C H 1.4267 0.2869 0.7107 0.089 Uiso 1 1 calc R U .
H48D H 1.3761 0.2356 0.7276 0.089 Uiso 1 1 calc R U .
C49A C 0.6528(10) 0.5761(9) 0.8824(9) 0.079(4) Uani 1 1 d . U .
H49A H 0.6830 0.5670 0.9176 0.094 Uiso 1 1 calc R U .
H49B H 0.6717 0.6185 0.8834 0.094 Uiso 1 1 calc R U .
C49 C 1.2330(10) 0.2189(9) 0.6190(9) 0.082(5) Uani 1 1 d . U .
H49C H 1.2360 0.2428 0.5897 0.098 Uiso 1 1 calc R U .
H49D H 1.1831 0.1925 0.6064 0.098 Uiso 1 1 calc R U .
O50 O 1.3740(7) 0.2165(6) 0.6359(6) 0.079(3) Uani 1 1 d . U .
O50A O 0.5301(7) 0.5137(6) 0.8762(7) 0.085(3) Uani 1 1 d . U .
C50A C 0.5737(10) 0.5739(9) 0.8886(10) 0.086(4) Uani 1 1 d . U .
H50A H 0.5476 0.5945 0.8605 0.103 Uiso 1 1 calc R U .
H50B H 0.5705 0.5997 0.9317 0.103 Uiso 1 1 calc R U .
C50 C 1.2974(10) 0.1773(9) 0.6149(10) 0.082(5) Uani 1 1 d . U .
H50C H 1.2921 0.1508 0.6415 0.098 Uiso 1 1 calc R U .
H50D H 1.2941 0.1494 0.5714 0.098 Uiso 1 1 calc R U .
S51 S 0.6529(2) 0.07743(17) 0.73611(19) 0.0478(9) Uani 1 1 d . U .
S51A S 1.0402(2) -0.07412(16) 0.78916(19) 0.0470(9) Uani 1 1 d . U .
C52 C 0.6541(8) 0.0950(7) 0.6662(7) 0.049(3) Uani 1 1 d . U .
C52A C 1.0852(8) -0.1019(7) 0.8463(7) 0.042(3) Uani 1 1 d . U .
N53 N 0.7188(6) 0.1100(5) 0.6432(6) 0.047(3) Uani 1 1 d . U .
N53A N 1.0519(6) -0.1475(5) 0.8642(5) 0.043(3) Uani 1 1 d . U .
C54 C 0.7784(7) 0.1478(6) 0.6819(6) 0.033(2) Uani 1 1 d . U .
C54A C 1.0077(7) -0.2005(6) 0.8234(6) 0.033(2) Uani 1 1 d . U .
O55 O 0.7843(5) 0.1820(4) 0.7393(4) 0.0379(19) Uani 1 1 d . U .
O55A O 1.0041(5) -0.2220(4) 0.7636(4) 0.0390(19) Uani 1 1 d . U .
N56 N 0.5883(9) 0.0769(9) 0.6218(8) 0.098(4) Uani 1 1 d . U .
N56A N 1.1531(8) -0.0750(7) 0.8802(8) 0.083(4) Uani 1 1 d . U .
C57A C 1.1984(9) -0.0185(10) 0.8700(11) 0.096(4) Uani 1 1 d D U .
H57A H 1.1803 -0.0174 0.8275 0.115 Uiso 1 1 calc R U .
H57B H 1.1883 0.0211 0.9002 0.115 Uiso 1 1 calc R U .
C57 C 0.5133(10) 0.0460(11) 0.6290(11) 0.100(4) Uani 1 1 d D U .
H57C H 0.5099 0.0005 0.6067 0.120 Uiso 1 1 calc R U .
H57D H 0.5141 0.0516 0.6737 0.120 Uiso 1 1 calc R U .
C58 C 0.4488(10) 0.0684(11) 0.6072(11) 0.100(4) Uani 1 1 d D U .
H58A H 0.4438 0.1088 0.6386 0.120 Uiso 1 1 calc R U .
H58B H 0.4041 0.0390 0.6054 0.120 Uiso 1 1 calc R U .
C58A C 1.2755(10) -0.0231(11) 0.8773(12) 0.109(4) Uani 1 1 d D U .
H58C H 1.2853 -0.0504 0.8366 0.131 Uiso 1 1 calc R U .
H58D H 1.3007 0.0191 0.8833 0.131 Uiso 1 1 calc R U .
C59 C 0.5841(11) 0.0903(11) 0.5614(11) 0.105(4) Uani 1 1 d D U .
H59A H 0.6266 0.1228 0.5662 0.126 Uiso 1 1 calc R U .
H59B H 0.5931 0.0519 0.5290 0.126 Uiso 1 1 calc R U .
C59A C 1.1962(9) -0.0991(10) 0.9250(11) 0.096(4) Uani 1 1 d D U .
H59C H 1.1870 -0.0750 0.9671 0.115 Uiso 1 1 calc R U .
H59D H 1.1749 -0.1431 0.9163 0.115 Uiso 1 1 calc R U .
O60 O 0.4427(8) 0.0781(7) 0.5481(7) 0.103(4) Uani 1 1 d . U .
O60A O 1.3149(7) -0.0432(8) 0.9210(8) 0.109(4) Uani 1 1 d . U .
C60A C 1.2741(10) -0.0978(12) 0.9266(12) 0.110(4) Uani 1 1 d D U .
H60A H 1.2837 -0.1347 0.8926 0.132 Uiso 1 1 calc R U .
H60B H 1.2970 -0.1030 0.9664 0.132 Uiso 1 1 calc R U .
C60 C 0.5173(11) 0.1099(11) 0.5398(11) 0.106(4) Uani 1 1 d D U .
H60C H 0.5155 0.1034 0.4949 0.127 Uiso 1 1 calc R U .
H60D H 0.5193 0.1554 0.5612 0.127 Uiso 1 1 calc R U .
C61 C 1.0190(7) 0.1218(6) 0.9105(6) 0.034(3) Uani 1 1 d . U .
C61A C 0.7260(7) -0.3254(6) 0.5575(7) 0.039(3) Uani 1 1 d . U .
C62 C 1.0296(8) 0.0686(6) 0.9283(7) 0.040(3) Uani 1 1 d . U .
H62 H 1.0801 0.0585 0.9371 0.048 Uiso 1 1 calc R U .
C62A C 0.6673(8) -0.3103(7) 0.5169(7) 0.050(4) Uani 1 1 d . U .
H62A H 0.6252 -0.3397 0.4927 0.060 Uiso 1 1 calc R U .
C63 C 0.9666(8) 0.0290(7) 0.9337(8) 0.049(4) Uani 1 1 d . U .
H63 H 0.9740 -0.0070 0.9457 0.059 Uiso 1 1 calc R U .
C63A C 0.6764(9) -0.2493(7) 0.5152(8) 0.053(4) Uani 1 1 d . U .
H63A H 0.6381 -0.2357 0.4908 0.064 Uiso 1 1 calc R U .
C64 C 0.8947(7) 0.0460(6) 0.9204(6) 0.038(3) Uani 1 1 d . U .
H64 H 0.8509 0.0207 0.9224 0.045 Uiso 1 1 calc R U .
C64A C 0.7422(8) -0.2067(7) 0.5495(7) 0.048(4) Uani 1 1 d . U .
H64A H 0.7500 -0.1661 0.5461 0.058 Uiso 1 1 calc R U .
C65A C 0.7944(7) -0.2269(6) 0.5880(6) 0.034(3) Uani 1 1 d . U .
C65 C 0.8849(7) 0.1008(6) 0.9037(6) 0.034(3) Uani 1 1 d . U .
N66A N 0.7884(6) -0.2866(5) 0.5924(5) 0.037(3) Uani 1 1 d . U .
N66 N 0.9460(6) 0.1383(5) 0.8976(5) 0.038(2) Uani 1 1 d . U .
C71 C 0.9590(7) 0.4154(6) 0.9025(6) 0.033(3) Uani 1 1 d . U .
C71A C 1.0104(8) 0.5285(6) 0.5952(6) 0.036(3) Uani 1 1 d . U .
C72 C 0.9492(7) 0.4792(6) 0.9167(7) 0.042(3) Uani 1 1 d . U .
H72 H 0.9928 0.5094 0.9273 0.051 Uiso 1 1 calc R U .
C72A C 1.0611(7) 0.4906(6) 0.5631(6) 0.038(3) Uani 1 1 d . U .
H72A H 1.0528 0.4465 0.5534 0.046 Uiso 1 1 calc R U .
C73A C 1.1242(8) 0.5174(6) 0.5450(7) 0.049(3) Uani 1 1 d . U .
H73A H 1.1581 0.4917 0.5229 0.058 Uiso 1 1 calc R U .
C73 C 0.8764(7) 0.4986(6) 0.9155(7) 0.039(3) Uani 1 1 d . U .
H73 H 0.8690 0.5416 0.9254 0.047 Uiso 1 1 calc R U .
C74 C 0.8132(7) 0.4509(6) 0.8988(7) 0.039(3) Uani 1 1 d . U .
H74 H 0.7623 0.4617 0.8963 0.046 Uiso 1 1 calc R U .
C74A C 1.1362(8) 0.5844(6) 0.5608(7) 0.042(3) Uani 1 1 d . U .
H74A H 1.1771 0.6041 0.5484 0.050 Uiso 1 1 calc R U .
C75A C 1.0830(8) 0.6211(6) 0.5966(6) 0.037(3) Uani 1 1 d . U .
C75 C 0.8263(7) 0.3895(6) 0.8864(6) 0.032(3) Uani 1 1 d . U .
N76A N 1.0199(6) 0.5941(5) 0.6104(5) 0.038(2) Uani 1 1 d . U .
N76 N 0.8987(5) 0.3707(5) 0.8869(5) 0.031(2) Uani 1 1 d . U .
C81A C 0.8678(7) 0.6808(6) 0.8395(7) 0.037(3) Uani 1 1 d . U .
C81 C 0.9789(7) 0.1887(5) 0.6643(6) 0.028(2) Uani 1 1 d . U .
C82A C 0.8744(8) 0.6898(6) 0.9033(7) 0.043(3) Uani 1 1 d . U .
H82A H 0.8435 0.6640 0.9184 0.051 Uiso 1 1 calc R U .
C82 C 0.9787(8) 0.1664(6) 0.5987(6) 0.039(3) Uani 1 1 d . U .
H82 H 1.0240 0.1726 0.5826 0.046 Uiso 1 1 calc R U .
C83 C 0.9106(8) 0.1350(6) 0.5575(7) 0.042(3) Uani 1 1 d . U .
H83 H 0.9094 0.1183 0.5138 0.050 Uiso 1 1 calc R U .
C83A C 0.9274(8) 0.7373(7) 0.9438(7) 0.048(3) Uani 1 1 d . U .
H83A H 0.9338 0.7446 0.9874 0.058 Uiso 1 1 calc R U .
C84 C 0.8443(8) 0.1298(6) 0.5849(7) 0.041(3) Uani 1 1 d . U .
H84 H 0.7971 0.1102 0.5590 0.049 Uiso 1 1 calc R U .
C84A C 0.9719(9) 0.7749(7) 0.9193(7) 0.049(4) Uani 1 1 d . U .
H84A H 1.0081 0.8080 0.9464 0.059 Uiso 1 1 calc R U .
C85 C 0.8478(7) 0.1531(5) 0.6496(6) 0.028(2) Uani 1 1 d . U .
C85A C 0.9620(7) -0.2372(6) 0.8545(6) 0.034(3) Uani 1 1 d . U .
N86 N 0.9155(6) 0.1829(4) 0.6889(5) 0.030(2) Uani 1 1 d . U .
N86A N 0.9082(6) -0.2851(5) 0.8129(5) 0.034(2) Uani 1 1 d . U .
O91 O 0.9192(9) 0.2866(6) 0.9719(6) 0.096(3) Uani 1 1 d . U .
H91 H 0.8981 0.2575 0.9890 0.115 Uiso 1 1 calc R U .
O91A O 1.0259(7) -0.3719(6) 0.7537(6) 0.083(3) Uani 1 1 d . U .
H91A H 1.0755 -0.3515 0.7573 0.099 Uiso 1 1 calc R U .
C92A C 1.0269(11) -0.4146(9) 0.7861(9) 0.083(3) Uani 1 1 d . U .
H92A H 1.0382 -0.4550 0.7594 0.124 Uiso 1 1 calc R U .
H92B H 0.9768 -0.4197 0.7985 0.124 Uiso 1 1 calc R U .
H92C H 1.0664 -0.3992 0.8234 0.124 Uiso 1 1 calc R U .
C92 C 0.9434(13) 0.3452(9) 1.0144(9) 0.096(3) Uani 1 1 d . U .
H92D H 0.9930 0.3605 1.0073 0.143 Uiso 1 1 calc R U .
H92E H 0.9486 0.3427 1.0567 0.143 Uiso 1 1 calc R U .
H92F H 0.9057 0.3739 1.0096 0.143 Uiso 1 1 calc R U .
C97 C 1.206(3) 0.450(2) 0.681(2) 0.117(10) Uani 0.5 1 d . U P
H97A H 1.1747 0.4830 0.6759 0.140 Uiso 0.5 1 calc R U P
H97B H 1.1799 0.4238 0.7011 0.140 Uiso 0.5 1 calc R U P
Cl99 Cl 1.3072(11) 0.4832(6) 0.7244(5) 0.157(6) Uani 0.5 1 d G U P
Cl98 Cl 1.2332(7) 0.4004(5) 0.6031(4) 0.101(4) Uani 0.5 1 d G U P
Cl94 Cl 0.5745(6) 0.2014(6) 1.0728(8) 0.137(6) Uani 0.5 1 d . U P
Cl95 Cl 0.5955(4) 0.3396(4) 1.1289(5) 0.066(2) Uani 0.5 1 d . U P
C95 C 0.5655(16) 0.2690(16) 1.137(2) 0.075(7) Uani 0.5 1 d . U P
H95A H 0.5111 0.2688 1.1425 0.090 Uiso 0.5 1 calc R U P
H95B H 0.5955 0.2657 1.1753 0.090 Uiso 0.5 1 calc R U P
Cl92 Cl 0.8248(3) -0.1230(3) 0.8783(3) 0.0933(16) Uani 1 1 d . U .
Cl93 Cl 0.7682(3) -0.0989(3) 0.7627(3) 0.111(2) Uani 1 1 d . U .
C94 C 0.8369(11) -0.1365(10) 0.7990(10) 0.087(5) Uani 1 1 d . U .
H94A H 0.8893 -0.1198 0.7977 0.104 Uiso 1 1 calc R U .
H94B H 0.8301 -0.1821 0.7762 0.104 Uiso 1 1 calc R U .
Cl90 Cl 0.5845(8) -0.3427(7) 0.7634(6) 0.122(4) Uani 0.5 1 d . U P
Cl91 Cl 0.6713(7) -0.2584(5) 0.7267(7) 0.112(4) Uani 0.5 1 d . U P
C93 C 0.610(2) -0.3246(15) 0.7045(15) 0.065(8) Uani 0.5 1 d . U P
H93A H 0.5638 -0.3195 0.6778 0.078 Uiso 0.5 1 calc R U P
H93B H 0.6348 -0.3596 0.6792 0.078 Uiso 0.5 1 calc R U P
Cl96 Cl 0.5539(6) 0.2882(4) 0.5647(4) 0.181(4) Uani 1 1 d . U .
C96 C 0.5639(13) 0.3487(9) 0.6388(12) 0.105(6) Uani 1 1 d . U .
H96A H 0.5753 0.3304 0.6726 0.126 Uiso 1 1 calc R U .
H96B H 0.6071 0.3803 0.6428 0.126 Uiso 1 1 calc R U .
Cl97 Cl 0.4811(4) 0.3840(3) 0.6460(3) 0.123(2) Uani 1 1 d . U .

loop_
_atom_site_aniso_label
_atom_site_aniso_U_11
_atom_site_aniso_U_22
_atom_site_aniso_U_33
_atom_site_aniso_U_23
_atom_site_aniso_U_13
_atom_site_aniso_U_12
Ba1 0.0227(4) 0.0281(4) 0.0357(5) 0.0104(4) 0.0071(4) 0.0011(3)
Ba1A 0.0328(4) 0.0265(4) 0.0356(5) 0.0094(4) 0.0098(4) 0.0004(3)
Mn1A 0.0362(11) 0.0312(11) 0.0382(12) 0.0128(9) 0.0097(10) 0.0032(9)
Mn1 0.0255(10) 0.0338(11) 0.0436(13) 0.0116(10) 0.0087(9) 0.0003(8)
S1 0.040(2) 0.044(2) 0.051(2) 0.0159(18) 0.0183(18) 0.0148(16)
S1A 0.039(2) 0.052(2) 0.092(3) 0.035(2) 0.009(2) -0.0048(17)
Mn2A 0.0393(12) 0.0266(10) 0.0459(13) 0.0092(9) 0.0124(10) -0.0010(8)
Mn2 0.0262(10) 0.0299(10) 0.0367(12) 0.0081(9) 0.0082(9) 0.0021(8)
C2 0.033(4) 0.033(6) 0.055(6) 0.017(5) 0.010(4) 0.006(4)
C2A 0.035(7) 0.037(5) 0.087(6) 0.026(5) -0.002(5) -0.003(5)
N3 0.030(4) 0.044(6) 0.054(7) 0.023(5) 0.007(4) 0.010(4)
N3A 0.045(6) 0.031(5) 0.068(7) 0.020(5) -0.005(5) -0.012(4)
C4 0.033(4) 0.034(5) 0.032(7) 0.014(5) 0.010(4) 0.009(3)
C4A 0.035(6) 0.037(6) 0.053(9) 0.010(6) 0.008(6) -0.001(5)
O5 0.031(4) 0.024(3) 0.039(4) 0.008(3) 0.003(3) -0.001(3)
O5A 0.042(5) 0.044(5) 0.045(5) 0.023(4) -0.003(4) -0.009(4)
N6A 0.066(8) 0.044(5) 0.095(6) 0.025(5) -0.016(6) -0.017(5)
N6 0.026(3) 0.046(4) 0.066(5) 0.024(3) 0.007(3) -0.003(3)
C7A 0.105(12) 0.048(6) 0.130(11) 0.027(7) 0.000(9) -0.027(7)
C7 0.031(6) 0.088(9) 0.073(8) 0.035(7) 0.005(5) -0.014(5)
C8 0.062(9) 0.099(10) 0.081(8) 0.024(7) 0.017(7) -0.034(8)
C8A 0.152(19) 0.064(8) 0.148(12) 0.020(8) 0.011(12) -0.001(9)
C9 0.048(8) 0.090(9) 0.073(7) 0.045(6) 0.001(6) -0.024(7)
C9A 0.072(11) 0.068(8) 0.092(8) 0.024(6) -0.019(7) -0.025(7)
O10 0.066(7) 0.136(10) 0.076(7) 0.033(7) 0.001(6) -0.053(7)
O10A 0.165(14) 0.065(7) 0.143(11) 0.012(7) 0.008(10) -0.013(8)
C10 0.066(8) 0.095(10) 0.080(8) 0.035(7) 0.012(6) -0.026(7)
C10A 0.132(15) 0.081(8) 0.129(11) 0.019(8) 0.003(10) -0.007(9)
S11A 0.058(2) 0.0351(19) 0.054(2) 0.0153(18) 0.022(2) 0.0005(16)
S11 0.040(2) 0.063(2) 0.067(3) 0.030(2) 0.025(2) 0.0088(18)
C12A 0.049(5) 0.033(4) 0.045(7) 0.017(4) 0.008(5) 0.001(4)
C12 0.031(5) 0.060(6) 0.049(8) 0.029(6) 0.016(5) 0.001(4)
N13A 0.053(5) 0.031(4) 0.053(7) 0.019(4) 0.005(5) 0.000(4)
N13 0.030(4) 0.062(6) 0.050(7) 0.031(6) 0.009(4) 0.001(4)
C14 0.029(4) 0.034(5) 0.030(6) 0.009(5) 0.006(4) 0.000(4)
C14A 0.041(5) 0.026(4) 0.033(6) 0.008(4) 0.014(4) 0.003(4)
O15 0.035(4) 0.036(4) 0.043(5) 0.015(4) 0.012(3) 0.004(3)
O15A 0.040(4) 0.034(4) 0.042(5) 0.014(4) 0.011(3) 0.002(3)
N16A 0.047(5) 0.029(4) 0.054(6) 0.020(4) 0.010(5) -0.001(3)
N16 0.029(5) 0.072(6) 0.101(10) 0.053(6) 0.004(5) -0.004(4)
C17A 0.047(6) 0.029(5) 0.059(7) 0.019(5) 0.011(5) -0.005(4)
C17 0.037(6) 0.099(11) 0.155(16) 0.076(11) 0.021(7) 0.001(6)
C18 0.067(10) 0.125(11) 0.183(16) 0.094(11) 0.033(11) -0.008(8)
C18A 0.066(7) 0.042(7) 0.060(7) 0.016(5) 0.006(5) 0.005(5)
C19 0.046(8) 0.076(7) 0.143(14) 0.058(8) 0.010(8) 0.000(6)
C19A 0.043(6) 0.033(6) 0.059(7) 0.016(5) 0.008(5) -0.005(4)
O20 0.066(7) 0.113(9) 0.183(14) 0.092(10) 0.018(8) -0.015(6)
O20A 0.061(5) 0.032(4) 0.052(5) 0.017(3) 0.009(4) 0.004(3)
C20 0.075(9) 0.122(12) 0.18(2) 0.096(14) 0.024(10) 0.001(8)
C20A 0.062(7) 0.039(6) 0.061(7) 0.013(5) 0.012(5) -0.001(5)
S21 0.0336(18) 0.0383(18) 0.048(2) 0.0144(17) 0.0013(17) 0.0025(14)
S21A 0.044(2) 0.0316(17) 0.037(2) 0.0114(15) 0.0048(16) 0.0015(14)
C22A 0.039(5) 0.026(5) 0.031(6) 0.008(5) 0.009(4) 0.003(4)
C22 0.022(4) 0.030(4) 0.025(6) 0.004(4) 0.008(4) 0.002(3)
N23 0.024(4) 0.037(5) 0.051(7) 0.004(5) 0.003(4) 0.002(3)
N23A 0.039(5) 0.033(4) 0.038(6) 0.013(4) 0.013(4) 0.011(3)
C24 0.024(4) 0.033(4) 0.045(8) -0.002(4) 0.006(4) 0.006(3)
C24A 0.038(5) 0.037(4) 0.025(6) 0.013(4) 0.003(4) 0.010(4)
O25A 0.039(4) 0.031(4) 0.049(5) 0.010(4) 0.014(4) 0.007(3)
O25 0.035(4) 0.030(3) 0.033(4) 0.004(3) -0.001(3) 0.007(3)
N26A 0.048(5) 0.032(5) 0.040(5) 0.017(4) 0.009(4) 0.005(4)
N26 0.026(3) 0.046(4) 0.066(5) 0.024(3) 0.007(3) -0.003(3)
C27A 0.057(7) 0.043(7) 0.047(6) 0.022(5) 0.012(5) 0.001(5)
C27 0.024(5) 0.037(7) 0.075(9) 0.017(6) 0.006(5) 0.001(4)
C28A 0.056(6) 0.044(8) 0.049(6) 0.023(6) 0.013(5) 0.003(5)
C28 0.034(6) 0.049(7) 0.083(9) 0.020(7) 0.011(6) -0.006(5)
C29 0.031(6) 0.039(6) 0.076(9) 0.023(6) 0.007(6) 0.000(5)
C29A 0.044(6) 0.047(8) 0.057(7) 0.030(6) 0.007(5) 0.007(5)
O30 0.052(5) 0.058(6) 0.092(8) 0.029(6) 0.027(5) 0.004(4)
O30A 0.059(5) 0.027(4) 0.044(5) 0.014(4) 0.015(4) 0.008(3)
C30A 0.056(7) 0.056(7) 0.053(7) 0.028(6) 0.006(5) 0.000(5)
C30 0.054(7) 0.099(12) 0.102(11) 0.061(10) 0.026(7) 0.014(7)
S31 0.0316(18) 0.048(2) 0.050(2) 0.0093(18) 0.0052(17) 0.0084(16)
S31A 0.040(2) 0.049(2) 0.059(3) 0.0045(19) 0.0147(19) -0.0076(16)
C32 0.024(4) 0.028(5) 0.053(5) 0.016(4) 0.009(4) 0.005(4)
C32A 0.043(7) 0.041(5) 0.064(6) 0.010(5) 0.019(5) 0.003(5)
N33A 0.043(6) 0.038(5) 0.053(7) 0.010(5) 0.021(6) 0.003(4)
N33 0.022(4) 0.039(5) 0.057(7) 0.008(5) 0.010(4) 0.001(3)
C34A 0.037(7) 0.036(5) 0.044(8) 0.007(5) 0.015(7) 0.004(5)
C34 0.023(4) 0.036(4) 0.058(9) 0.012(4) 0.011(4) 0.001(3)
O35 0.020(3) 0.034(3) 0.053(5) 0.008(3) 0.008(3) 0.001(3)
O35A 0.037(4) 0.030(4) 0.053(5) 0.013(4) 0.015(4) 0.003(3)
N36A 0.098(9) 0.041(5) 0.062(6) 0.000(5) 0.035(6) -0.011(5)
N36 0.025(4) 0.046(6) 0.048(5) 0.007(4) 0.009(4) 0.000(4)
C37 0.025(5) 0.051(6) 0.053(8) 0.007(5) 0.011(5) 0.002(4)
C37A 0.120(11) 0.049(7) 0.089(10) 0.003(6) 0.045(9) -0.028(6)
C38A 0.111(8) 0.088(7) 0.067(7) 0.002(6) 0.030(6) -0.043(6)
C38 0.028(6) 0.056(7) 0.057(7) 0.011(5) 0.014(5) 0.006(5)
C39 0.023(5) 0.045(6) 0.053(6) 0.008(5) 0.013(4) -0.006(5)
C39A 0.106(10) 0.070(9) 0.066(7) 0.000(6) 0.033(7) -0.024(8)
O40 0.033(4) 0.053(5) 0.068(6) 0.008(4) 0.026(4) 0.002(4)
O40A 0.094(8) 0.090(7) 0.062(6) 0.009(5) 0.016(6) -0.032(6)
C40A 0.111(8) 0.088(7) 0.067(7) 0.002(6) 0.030(6) -0.043(6)
C40 0.032(5) 0.051(6) 0.063(8) 0.011(6) 0.017(5) 0.000(4)
S41 0.046(2) 0.047(2) 0.044(2) 0.0094(17) 0.0139(18) -0.0087(16)
S41A 0.073(3) 0.0337(19) 0.058(2) 0.0210(18) 0.034(2) 0.0065(18)
C42 0.040(5) 0.048(6) 0.037(5) 0.011(5) 0.009(4) -0.003(4)
C42A 0.038(6) 0.043(5) 0.042(6) 0.010(4) 0.012(5) 0.002(4)
N43 0.034(4) 0.045(6) 0.043(6) 0.008(5) 0.011(4) 0.001(4)
N43A 0.039(5) 0.052(5) 0.043(6) 0.012(4) 0.017(5) -0.004(4)
C44 0.034(4) 0.017(5) 0.041(4) 0.004(4) 0.009(3) 0.005(4)
C44A 0.028(6) 0.041(6) 0.038(6) 0.009(5) 0.016(5) 0.004(4)
O45A 0.045(5) 0.040(5) 0.032(5) 0.013(4) 0.009(4) -0.001(4)
O45 0.028(4) 0.033(4) 0.043(4) 0.009(3) 0.008(3) -0.003(3)
N46A 0.051(5) 0.059(5) 0.068(6) 0.004(5) 0.030(5) -0.008(4)
N46 0.040(5) 0.079(7) 0.049(6) -0.007(5) 0.014(4) -0.006(4)
C47A 0.059(6) 0.066(6) 0.075(7) 0.006(5) 0.026(6) -0.016(5)
C47 0.043(6) 0.076(8) 0.077(10) 0.012(7) 0.007(6) -0.005(5)
C48A 0.065(6) 0.078(7) 0.085(7) 0.007(6) 0.031(6) -0.022(5)
C48 0.050(7) 0.080(9) 0.089(9) 0.024(7) 0.015(6) 0.002(6)
C49A 0.068(6) 0.074(6) 0.078(7) -0.005(6) 0.041(6) -0.019(5)
C49 0.052(7) 0.104(10) 0.061(7) -0.013(7) 0.013(6) -0.005(7)
O50 0.056(6) 0.080(7) 0.096(8) 0.019(6) 0.021(6) 0.010(5)
O50A 0.067(6) 0.082(6) 0.090(7) -0.001(5) 0.041(5) -0.024(5)
C50A 0.067(6) 0.085(7) 0.090(7) -0.002(6) 0.045(6) -0.017(5)
C50 0.062(7) 0.089(9) 0.081(11) 0.002(8) 0.033(7) 0.002(6)
S51 0.044(2) 0.043(2) 0.052(2) 0.0131(18) 0.0068(18) -0.0127(16)
S51A 0.055(2) 0.0330(18) 0.051(2) 0.0099(17) 0.0106(19) 0.0008(16)
C52 0.039(5) 0.048(7) 0.056(6) 0.019(5) 0.003(4) -0.016(5)
C52A 0.030(5) 0.046(6) 0.052(6) 0.014(5) 0.018(5) 0.003(4)
N53 0.039(4) 0.048(6) 0.045(6) 0.009(5) 0.003(4) -0.013(4)
N53A 0.039(5) 0.047(5) 0.039(5) 0.007(4) 0.007(4) -0.005(4)
C54 0.028(4) 0.031(5) 0.038(4) 0.012(4) 0.004(3) -0.002(4)
C54A 0.024(5) 0.038(5) 0.038(5) 0.012(4) 0.005(4) 0.006(4)
O55 0.032(4) 0.037(4) 0.041(4) 0.007(3) 0.008(3) 0.005(3)
O55A 0.035(4) 0.040(4) 0.038(4) 0.008(3) 0.008(3) -0.005(3)
N56 0.056(5) 0.144(9) 0.092(7) 0.058(6) -0.020(5) -0.038(5)
N56A 0.051(5) 0.095(7) 0.108(8) 0.057(6) -0.011(5) -0.027(5)
C57A 0.061(6) 0.105(8) 0.124(9) 0.058(7) -0.007(6) -0.036(6)
C57 0.058(6) 0.128(9) 0.112(8) 0.052(7) -0.008(6) -0.033(6)
C58 0.059(6) 0.116(9) 0.117(8) 0.046(7) -0.013(6) -0.031(6)
C58A 0.065(6) 0.135(9) 0.129(9) 0.063(7) -0.010(6) -0.034(6)
C59 0.068(6) 0.148(9) 0.096(7) 0.056(7) -0.017(6) -0.033(6)
C59A 0.058(6) 0.117(8) 0.119(8) 0.067(7) -0.012(6) -0.027(6)
O60 0.068(6) 0.118(8) 0.115(8) 0.046(7) -0.013(6) -0.020(5)
O60A 0.057(6) 0.147(8) 0.124(8) 0.063(7) -0.011(6) -0.027(6)
C60A 0.064(6) 0.145(9) 0.125(9) 0.065(8) -0.009(7) -0.019(6)
C60 0.073(6) 0.132(9) 0.105(8) 0.050(7) -0.022(6) -0.028(6)
C61 0.033(4) 0.038(5) 0.033(7) 0.014(5) 0.007(4) 0.006(3)
C61A 0.036(6) 0.036(6) 0.050(7) 0.022(5) 0.007(5) -0.003(4)
C62 0.033(5) 0.043(6) 0.050(9) 0.027(6) 0.004(5) 0.004(4)
C62A 0.048(7) 0.041(6) 0.059(8) 0.018(6) -0.002(6) 0.005(5)
C63 0.033(5) 0.055(7) 0.073(11) 0.041(8) 0.002(5) 0.006(4)
C63A 0.053(7) 0.041(6) 0.063(9) 0.020(6) -0.003(6) 0.004(5)
C64 0.030(5) 0.045(6) 0.043(8) 0.024(6) 0.004(5) 0.003(4)
C64A 0.049(6) 0.039(6) 0.060(8) 0.023(6) 0.000(6) 0.004(5)
C65A 0.040(5) 0.029(4) 0.033(6) 0.011(4) 0.009(5) 0.002(4)
C65 0.032(4) 0.042(5) 0.032(7) 0.016(5) 0.008(4) 0.004(4)
N66A 0.038(5) 0.029(4) 0.047(6) 0.017(4) 0.006(4) 0.001(3)
N66 0.030(4) 0.041(5) 0.048(6) 0.022(4) 0.007(3) 0.004(3)
C71 0.024(4) 0.031(4) 0.038(7) 0.002(4) 0.004(4) 0.003(3)
C71A 0.042(5) 0.036(5) 0.033(6) 0.015(4) 0.009(5) 0.007(4)
C72 0.026(5) 0.031(5) 0.063(10) 0.005(5) 0.011(5) 0.000(4)
C72A 0.038(5) 0.037(6) 0.041(7) 0.013(5) 0.008(5) 0.009(4)
C73A 0.052(7) 0.039(5) 0.056(9) 0.009(5) 0.026(6) 0.011(5)
C73 0.028(5) 0.027(5) 0.059(9) 0.006(5) 0.019(5) 0.001(4)
C74 0.017(5) 0.030(4) 0.069(10) 0.017(5) 0.007(5) 0.002(3)
C74A 0.041(6) 0.040(5) 0.046(8) 0.011(5) 0.015(6) 0.007(4)
C75A 0.039(6) 0.039(5) 0.037(7) 0.017(4) 0.013(5) 0.006(4)
C75 0.022(4) 0.028(4) 0.047(8) 0.012(4) 0.008(4) 0.001(3)
N76A 0.041(5) 0.041(4) 0.039(6) 0.015(4) 0.017(5) 0.012(4)
N76 0.023(3) 0.031(4) 0.037(5) 0.007(4) 0.006(3) 0.002(3)
C81A 0.033(6) 0.035(6) 0.040(5) 0.006(5) 0.010(5) 0.001(5)
C81 0.033(4) 0.016(5) 0.036(4) 0.009(4) 0.008(3) 0.000(4)
C82A 0.039(7) 0.043(6) 0.039(6) 0.003(5) 0.012(5) 0.003(5)
C82 0.038(6) 0.041(7) 0.036(5) 0.012(4) 0.009(4) -0.004(5)
C83 0.041(5) 0.042(7) 0.032(6) -0.001(5) 0.009(4) -0.007(5)
C83A 0.051(7) 0.049(7) 0.035(7) 0.003(5) 0.007(5) -0.005(5)
C84 0.040(6) 0.044(7) 0.034(5) 0.007(5) 0.009(4) -0.001(5)
C84A 0.055(8) 0.041(7) 0.037(8) -0.006(6) 0.011(7) -0.011(6)
C85 0.030(4) 0.019(5) 0.036(4) 0.010(4) 0.006(3) 0.004(4)
C85A 0.028(6) 0.036(6) 0.038(6) 0.012(4) 0.006(4) 0.002(4)
N86 0.030(4) 0.026(4) 0.036(4) 0.011(3) 0.004(3) 0.002(3)
N86A 0.026(5) 0.042(5) 0.038(5) 0.016(4) 0.008(4) 0.006(4)
O91 0.143(8) 0.079(6) 0.060(5) 0.021(4) 0.005(5) 0.014(6)
O91A 0.088(6) 0.096(7) 0.070(7) 0.035(6) 0.007(5) 0.032(5)
C92A 0.088(6) 0.096(7) 0.070(7) 0.035(6) 0.007(5) 0.032(5)
C92 0.143(8) 0.079(6) 0.060(5) 0.021(4) 0.005(5) 0.014(6)
C97 0.204(19) 0.094(19) 0.074(13) 0.050(12) 0.051(11) 0.001(14)
Cl99 0.238(16) 0.135(11) 0.102(9) 0.051(9) 0.033(9) -0.039(11)
Cl98 0.132(9) 0.111(8) 0.082(7) 0.048(6) 0.024(6) 0.062(7)
Cl94 0.070(7) 0.103(8) 0.222(15) 0.021(8) 0.033(8) 0.037(6)
Cl95 0.027(4) 0.084(5) 0.095(7) 0.050(5) -0.004(4) -0.001(4)
C95 0.018(13) 0.086(9) 0.135(18) 0.061(9) 0.001(11) 0.006(8)
Cl92 0.107(4) 0.083(3) 0.108(4) 0.049(3) 0.039(3) 0.007(3)
Cl93 0.094(4) 0.127(5) 0.131(5) 0.070(4) 0.015(4) 0.006(3)
C94 0.075(11) 0.107(14) 0.102(9) 0.057(9) 0.040(8) 0.015(10)
Cl90 0.142(10) 0.171(12) 0.101(9) 0.085(9) 0.067(8) 0.057(9)
Cl91 0.121(9) 0.066(6) 0.132(10) 0.004(6) 0.038(8) -0.012(6)
C93 0.086(17) 0.059(12) 0.045(12) 0.010(10) 0.017(11) 0.004(11)
Cl96 0.261(10) 0.099(5) 0.153(7) -0.004(5) 0.073(7) -0.039(6)
C96 0.118(11) 0.056(9) 0.133(13) 0.025(9) 0.023(9) -0.035(8)
Cl97 0.105(4) 0.128(5) 0.120(5) 0.033(4) 0.004(4) -0.027(4)

loop_
_atom_type_symbol
_atom_type_description
_atom_type_scat_dispersion_real
_atom_type_scat_dispersion_imag
_atom_type_scat_source
C C 0.0033 0.0016 'International Tables Vol C Tables 4.2.6.8 and 6.1.1.4'
H H 0.0000 0.0000 'International Tables Vol C Tables 4.2.6.8 and 6.1.1.4'
Ba Ba -0.3244 2.2819 'International Tables Vol C Tables 4.2.6.8 and 6.1.1.4'
Cl Cl 0.1484 0.1585 'International Tables Vol C Tables 4.2.6.8 and 6.1.1.4'
Mn Mn 0.3368 0.7283 'International Tables Vol C Tables 4.2.6.8 and 6.1.1.4'
N N 0.0061 0.0033 'International Tables Vol C Tables 4.2.6.8 and 6.1.1.4'
O O 0.0106 0.0060 'International Tables Vol C Tables 4.2.6.8 and 6.1.1.4'
S S 0.1246 0.1234 'International Tables Vol C Tables 4.2.6.8 and 6.1.1.4'

loop_
_geom_angle_atom_site_label_1
_geom_angle_atom_site_label_2
_geom_angle_atom_site_label_3
_geom_angle
_geom_angle_site_symmetry_1
_geom_angle_site_symmetry_3
O25 Ba1 O35 109.5(2) . .
O25 Ba1 O15 146.2(3) . .
O35 Ba1 O15 58.6(2) . .
O25 Ba1 O55 144.9(2) . .
O35 Ba1 O55 59.0(2) . .
O15 Ba1 O55 60.5(3) . .
O25 Ba1 O45 60.3(2) . .
O35 Ba1 O45 148.6(2) . .
O15 Ba1 O45 146.3(2) . .
O55 Ba1 O45 110.6(3) . .
O25 Ba1 O5 61.1(2) . .
O35 Ba1 O5 145.9(3) . .
O15 Ba1 O5 109.2(2) . .
O55 Ba1 O5 147.3(2) . .
O45 Ba1 O5 59.1(2) . .
O25 Ba1 N86 106.6(3) . .
O35 Ba1 N86 107.3(3) . .
O15 Ba1 N86 107.2(3) . .
O55 Ba1 N86 55.3(3) . .
O45 Ba1 N86 55.3(3) . .
O5 Ba1 N86 106.7(3) . .
O25 Ba1 N66 109.6(3) . .
O35 Ba1 N66 107.5(3) . .
O15 Ba1 N66 54.7(3) . .
O55 Ba1 N66 105.4(3) . .
O45 Ba1 N66 103.8(3) . .
O5 Ba1 N66 54.7(3) . .
N86 Ba1 N66 116.1(3) . .
O25 Ba1 N76 54.9(2) . .
O35 Ba1 N76 54.8(3) . .
O15 Ba1 N76 107.0(3) . .
O55 Ba1 N76 103.6(2) . .
O45 Ba1 N76 106.6(3) . .
O5 Ba1 N76 109.0(2) . .
N86 Ba1 N76 117.5(3) . .
N66 Ba1 N76 126.4(3) . .
O25 Ba1 O30A 68.4(2) . .
O35 Ba1 O30A 79.8(3) . .
O15 Ba1 O30A 130.9(2) . .
O55 Ba1 O30A 76.8(3) . .
O45 Ba1 O30A 68.8(2) . .
O5 Ba1 O30A 119.8(2) . .
N86 Ba1 O30A 59.0(2) . .
N66 Ba1 O30A 172.5(3) . .
N76 Ba1 O30A 58.9(3) . .
O25 Ba1 O91 74.2(3) . .
O35 Ba1 O91 69.8(3) . .
O15 Ba1 O91 71.9(3) . .
O55 Ba1 O91 122.5(3) . .
O45 Ba1 O91 126.9(3) . .
O5 Ba1 O91 76.2(3) . .
N86 Ba1 O91 177.1(3) . .
N66 Ba1 O91 65.9(3) . .
N76 Ba1 O91 60.6(3) . .
O30A Ba1 O91 119.3(3) . .
O25 Ba1 O20A 128.1(2) . .
O35 Ba1 O20A 122.3(3) . .
O15 Ba1 O20A 73.2(3) . .
O55 Ba1 O20A 71.0(2) . .
O45 Ba1 O20A 73.3(3) . .
O5 Ba1 O20A 76.4(2) . .
N86 Ba1 O20A 57.2(2) . .
N66 Ba1 O20A 59.0(3) . .
N76 Ba1 O20A 173.8(2) . .
O30A Ba1 O20A 116.0(2) . .
O91 Ba1 O20A 124.6(3) . .
O25A Ba1A O35A 112.5(3) 1_545 .
O25A Ba1A O45A 62.7(3) 1_545 .
O35A Ba1A O45A 165.7(2) . .
O25A Ba1A O55A 141.3(2) 1_545 .
O35A Ba1A O55A 61.2(3) . .
O45A Ba1A O55A 113.1(3) . .
O25A Ba1A O5A 57.7(2) 1_545 .
O35A Ba1A O5A 130.6(3) . .
O45A Ba1A O5A 60.0(3) . .
O55A Ba1A O5A 157.5(3) . .
O25A Ba1A O15A 156.0(3) 1_545 .
O35A Ba1A O15A 59.9(2) . .
O45A Ba1A O15A 130.2(2) . .
O55A Ba1A O15A 58.3(2) . .
O5A Ba1A O15A 108.0(2) . .
O25A Ba1A O91A 69.8(3) 1_545 .
O35A Ba1A O91A 83.5(3) . .
O45A Ba1A O91A 82.1(3) . .
O55A Ba1A O91A 71.6(3) . .
O5A Ba1A O91A 124.6(3) . .
O15A Ba1A O91A 127.4(3) . .
O25A Ba1A N76A 56.6(3) 1_545 1_545
O35A Ba1A N76A 55.9(3) . 1_545
O45A Ba1A N76A 117.2(3) . 1_545
O55A Ba1A N76A 104.1(3) . 1_545
O5A Ba1A N76A 97.6(3) . 1_545
O15A Ba1A N76A 112.1(3) . 1_545
O91A Ba1A N76A 63.8(3) . 1_545
O25A Ba1A N86A 106.2(3) 1_545 .
O35A Ba1A N86A 115.2(3) . .
O45A Ba1A N86A 57.1(3) . .
O55A Ba1A N86A 56.0(3) . .
O5A Ba1A N86A 113.8(3) . .
O15A Ba1A N86A 97.2(3) . .
O91A Ba1A N86A 63.8(3) . .
N76A Ba1A N86A 127.6(3) 1_545 .
O25A Ba1A N66A 108.7(3) 1_545 .
O35A Ba1A N66A 96.1(3) . .
O45A Ba1A N66A 98.2(3) . .
O55A Ba1A N66A 109.9(3) . .
O5A Ba1A N66A 54.4(3) . .
O15A Ba1A N66A 53.7(3) . .
O91A Ba1A N66A 178.1(3) . .
N76A Ba1A N66A 114.4(3) 1_545 .
N86A Ba1A N66A 118.0(3) . .
O25A Ba1A Mn1A 35.02(18) 1_545 1_545
O35A Ba1A Mn1A 145.00(18) . 1_545
O45A Ba1A Mn1A 36.23(18) . 1_545
O55A Ba1A Mn1A 148.11(19) . 1_545
O5A Ba1A Mn1A 34.88(17) . 1_545
O15A Ba1A Mn1A 140.84(17) . 1_545
O91A Ba1A Mn1A 90.9(3) . 1_545
N76A Ba1A Mn1A 90.7(2) 1_545 1_545
N86A Ba1A Mn1A 92.5(2) . 1_545
N66A Ba1A Mn1A 88.3(2) . 1_545
O25A Ba1A Mn2A 147.29(19) 1_545 .
O35A Ba1A Mn2A 35.73(18) . .
O45A Ba1A Mn2A 144.86(19) . .
O55A Ba1A Mn2A 34.64(19) . .
O5A Ba1A Mn2A 140.96(17) . .
O15A Ba1A Mn2A 35.08(17) . .
O91A Ba1A Mn2A 93.3(3) . .
N76A Ba1A Mn2A 90.9(2) 1_545 .
N86A Ba1A Mn2A 89.5(2) . .
N66A Ba1A Mn2A 87.4(2) . .
Mn1A Ba1A Mn2A 175.77(5) 1_545 .
O5A Mn1A O25A 77.6(3) 1_565 .
O5A Mn1A O45A 80.2(3) 1_565 1_565
O25A Mn1A O45A 82.2(3) . 1_565
O5A Mn1A S41A 156.8(3) 1_565 .
O25A Mn1A S41A 116.6(3) . .
O45A Mn1A S41A 83.6(2) 1_565 .
O5A Mn1A S1A 83.3(3) 1_565 .
O25A Mn1A S1A 152.6(3) . .
O45A Mn1A S1A 113.8(3) 1_565 .
S41A Mn1A S1A 88.19(15) . .
O5A Mn1A S21A 115.6(3) 1_565 .
O25A Mn1A S21A 83.7(2) . .
O45A Mn1A S21A 155.9(2) 1_565 .
S41A Mn1A S21A 85.34(13) . .
S1A Mn1A S21A 87.09(14) . .
O5A Mn1A Ba1A 49.2(2) 1_565 1_565
O25A Mn1A Ba1A 46.9(2) . 1_565
O45A Mn1A Ba1A 47.9(2) 1_565 1_565
S41A Mn1A Ba1A 126.10(12) . 1_565
S1A Mn1A Ba1A 128.07(10) . 1_565
S21A Mn1A Ba1A 128.12(11) . 1_565
O15 Mn1 O35 79.1(3) . .
O15 Mn1 O55 81.7(3) . .
O35 Mn1 O55 79.1(3) . .
O15 Mn1 S51 94.7(3) . .
O35 Mn1 S51 161.6(3) . .
O55 Mn1 S51 82.9(3) . .
O15 Mn1 S31 161.5(3) . .
O35 Mn1 S31 83.2(2) . .
O55 Mn1 S31 100.5(2) . .
S51 Mn1 S31 103.84(13) . .
O15 Mn1 S11 80.2(3) . .
O35 Mn1 S11 100.6(3) . .
O55 Mn1 S11 161.6(2) . .
S51 Mn1 S11 95.33(15) . .
S31 Mn1 S11 97.74(14) . .
O15 Mn1 Ba1 47.9(2) . .
O35 Mn1 Ba1 47.5(2) . .
O55 Mn1 Ba1 48.3(2) . .
S51 Mn1 Ba1 116.10(11) . .
S31 Mn1 Ba1 120.94(11) . .
S11 Mn1 Ba1 118.50(11) . .
C2 S1 Mn2 97.5(4) . .
C2A S1A Mn1A 96.8(5) . .
O55A Mn2A O15A 79.0(3) . .
O55A Mn2A O35A 81.0(3) . .
O15A Mn2A O35A 79.9(3) . .
O55A Mn2A S31A 102.6(2) . .
O15A Mn2A S31A 162.9(3) . .
O35A Mn2A S31A 83.5(2) . .
O55A Mn2A S51A 83.2(3) . .
O15A Mn2A S51A 103.6(3) . .
O35A Mn2A S51A 162.9(3) . .
S31A Mn2A S51A 93.47(14) . .
O55A Mn2A S11A 161.7(3) . .
O15A Mn2A S11A 86.0(2) . .
O35A Mn2A S11A 106.6(3) . .
S31A Mn2A S11A 94.80(15) . .
S51A Mn2A S11A 90.39(13) . .
O55A Mn2A Ba1A 47.4(2) . .
O15A Mn2A Ba1A 49.1(2) . .
O35A Mn2A Ba1A 47.3(2) . .
S31A Mn2A Ba1A 119.92(10) . .
S51A Mn2A Ba1A 123.00(12) . .
S11A Mn2A Ba1A 126.64(11) . .
O25 Mn2 O5 82.5(3) . .
O25 Mn2 O45 80.8(3) . .
O5 Mn2 O45 80.1(3) . .
O25 Mn2 S21 81.2(2) . .
O5 Mn2 S21 102.4(2) . .
O45 Mn2 S21 161.3(2) . .
O25 Mn2 S1 165.5(3) . .
O5 Mn2 S1 83.6(2) . .
O45 Mn2 S1 100.6(2) . .
S21 Mn2 S1 98.05(13) . .
O25 Mn2 S41 96.3(3) . .
O5 Mn2 S41 162.2(2) . .
O45 Mn2 S41 82.2(3) . .
S21 Mn2 S41 94.89(14) . .
S1 Mn2 S41 98.15(14) . .
O25 Mn2 Ba1 47.7(2) . .
O5 Mn2 Ba1 49.26(19) . .
O45 Mn2 Ba1 49.1(2) . .
S21 Mn2 Ba1 118.97(11) . .
S1 Mn2 Ba1 123.19(11) . .
S41 Mn2 Ba1 117.92(10) . .
N6 C2 N3 114.1(12) . .
N6 C2 S1 120.5(10) . .
N3 C2 S1 125.1(10) . .
N6A C2A N3A 113.6(15) . .
N6A C2A S1A 121.0(12) . .
N3A C2A S1A 124.4(13) . .
C4 N3 C2 125.1(11) . .
C4A N3A C2A 121.5(12) . .
O5 C4 N3 125.7(12) . .
O5 C4 C61 119.6(10) . .
N3 C4 C61 114.6(10) . .
O5A C4A N3A 130.1(12) 1_565 .
O5A C4A C61A 116.3(12) 1_565 1_565
N3A C4A C61A 113.5(11) . 1_565
C4 O5 Mn2 134.7(8) . .
C4 O5 Ba1 127.2(7) . .
Mn2 O5 Ba1 95.4(3) . .
C4A O5A Mn1A 131.6(8) 1_545 1_545
C4A O5A Ba1A 131.4(8) 1_545 .
Mn1A O5A Ba1A 95.9(3) 1_545 .
C2A N6A C7A 123.9(17) . .
C2A N6A C9A 121.0(13) . .
C7A N6A C9A 115.0(16) . .
C2 N6 C9 122.5(12) . .
C2 N6 C7 124.1(13) . .
C9 N6 C7 113.2(11) . .
C8A C7A N6A 114(2) . .
C8A C7A H7AA 108.7 . .
N6A C7A H7AA 108.7 . .
C8A C7A H7AB 108.7 . .
N6A C7A H7AB 108.7 . .
H7AA C7A H7AB 107.6 . .
C8 C7 N6 106.7(14) . .
C8 C7 H7A 110.4 . .
N6 C7 H7A 110.4 . .
C8 C7 H7B 110.4 . .
N6 C7 H7B 110.4 . .
H7A C7 H7B 108.6 . .
O10 C8 C7 114.9(16) . .
O10 C8 H8A 108.5 . .
C7 C8 H8A 108.5 . .
O10 C8 H8B 108.5 . .
C7 C8 H8B 108.5 . .
H8A C8 H8B 107.5 . .
C7A C8A O10A 110(2) . .
C7A C8A H8AA 109.6 . .
O10A C8A H8AA 109.6 . .
C7A C8A H8AB 109.6 . .
O10A C8A H8AB 109.6 . .
H8AA C8A H8AB 108.2 . .
N6 C9 C10 107.5(13) . .
N6 C9 H9A 110.2 . .
C10 C9 H9A 110.2 . .
N6 C9 H9B 110.2 . .
C10 C9 H9B 110.2 . .
H9A C9 H9B 108.5 . .
C10A C9A N6A 107.3(16) . .
C10A C9A H9AA 110.3 . .
N6A C9A H9AA 110.3 . .
C10A C9A H9AB 110.3 . .
N6A C9A H9AB 110.3 . .
H9AA C9A H9AB 108.5 . .
C8 O10 C10 109.0(13) . .
C10A O10A C8A 111(2) . .
O10 C10 C9 109.6(16) . .
O10 C10 H10A 109.7 . .
C9 C10 H10A 109.7 . .
O10 C10 H10B 109.7 . .
C9 C10 H10B 109.7 . .
H10A C10 H10B 108.2 . .
O10A C10A C9A 117(2) . .
O10A C10A H10C 108.0 . .
C9A C10A H10C 108.0 . .
O10A C10A H10D 108.0 . .
C9A C10A H10D 108.0 . .
H10C C10A H10D 107.3 . .
C12A S11A Mn2A 92.6(5) . .
C12 S11 Mn1 94.0(5) . .
N16A C12A N13A 118.2(12) . .
N16A C12A S11A 121.4(11) . .
N13A C12A S11A 120.2(10) . .
N13 C12 N16 115.1(12) . .
N13 C12 S11 126.8(11) . .
N16 C12 S11 117.9(10) . .
C14A N13A C12A 126.4(11) . .
C14 N13 C12 124.1(11) . .
O15 C14 N13 128.5(11) . .
O15 C14 C65 115.5(12) . .
N13 C14 C65 115.7(11) . .
O15A C14A N13A 127.9(12) . .
O15A C14A C65A 116.8(10) . .
N13A C14A C65A 115.3(11) . .
C14 O15 Mn1 131.0(8) . .
C14 O15 Ba1 131.4(8) . .
Mn1 O15 Ba1 97.5(3) . .
C14A O15A Mn2A 128.2(8) . .
C14A O15A Ba1A 131.4(7) . .
Mn2A O15A Ba1A 95.8(3) . .
C12A N16A C19A 122.4(11) . .
C12A N16A C17A 124.5(12) . .
C19A N16A C17A 113.0(10) . .
C12 N16 C17 126.3(13) . .
C12 N16 C19 120.5(12) . .
C17 N16 C19 112.3(14) . .
N16A C17A C18A 110.6(13) . .
N16A C17A H17A 109.5 . .
C18A C17A H17A 109.5 . .
N16A C17A H17B 109.5 . .
C18A C17A H17B 109.5 . .
H17A C17A H17B 108.1 . .
N16 C17 C18 108.6(15) . .
N16 C17 H17C 110.0 . .
C18 C17 H17C 110.0 . .
N16 C17 H17D 110.0 . .
C18 C17 H17D 110.0 . .
H17C C17 H17D 108.4 . .
O20 C18 C17 111(2) . .
O20 C18 H18A 109.4 . .
C17 C18 H18A 109.4 . .
O20 C18 H18B 109.4 . .
C17 C18 H18B 109.4 . .
H18A C18 H18B 108.0 . .
O20A C18A C17A 111.0(12) . .
O20A C18A H18C 109.4 . .
C17A C18A H18C 109.4 . .
O20A C18A H18D 109.4 . .
C17A C18A H18D 109.4 . .
H18C C18A H18D 108.0 . .
C20 C19 N16 113.8(19) . .
C20 C19 H19A 108.8 . .
N16 C19 H19A 108.8 . .
C20 C19 H19B 108.8 . .
N16 C19 H19B 108.8 . .
H19A C19 H19B 107.7 . .
C20A C19A N16A 109.6(11) . .
C20A C19A H19C 109.7 . .
N16A C19A H19C 109.7 . .
C20A C19A H19D 109.7 . .
N16A C19A H19D 109.7 . .
H19C C19A H19D 108.2 . .
C18 O20 C20 109.8(15) . .
C18A O20A C20A 112.1(10) . .
C18A O20A Ba1 120.4(8) . .
C20A O20A Ba1 126.4(8) . .
C19 C20 O20 113.2(16) . .
C19 C20 H20A 108.9 . .
O20 C20 H20A 108.9 . .
C19 C20 H20B 108.9 . .
O20 C20 H20B 108.9 . .
H20A C20 H20B 107.7 . .
O20A C20A C19A 113.3(13) . .
O20A C20A H20C 108.9 . .
C19A C20A H20C 108.9 . .
O20A C20A H20D 108.9 . .
C19A C20A H20D 108.9 . .
H20C C20A H20D 107.7 . .
C22 S21 Mn2 95.1(4) . .
C22A S21A Mn1A 94.5(4) . .
N26A C22A N23A 114.6(10) . .
N26A C22A S21A 122.6(10) . .
N23A C22A S21A 122.8(9) . .
N23 C22 N26 112.3(10) . .
N23 C22 S21 128.6(10) . .
N26 C22 S21 118.9(8) . .
C24 N23 C22 122.3(10) . .
C24A N23A C22A 123.3(10) . .
O25 C24 N23 129.5(11) . .
O25 C24 C71 114.3(10) . .
N23 C24 C71 116.1(10) . .
O25A C24A N23A 128.1(13) . .
O25A C24A C71A 118.3(11) . .
N23A C24A C71A 113.6(11) . .
C24A O25A Mn1A 132.6(8) . .
C24A O25A Ba1A 128.7(8) . 1_565
Mn1A O25A Ba1A 98.1(3) . 1_565
C24 O25 Mn2 130.1(8) . .
C24 O25 Ba1 132.8(7) . .
Mn2 O25 Ba1 97.1(3) . .
C22A N26A C27A 123.2(11) . .
C22A N26A C29A 122.9(11) . .
C27A N26A C29A 113.9(10) . .
C22 N26 C29 122.9(10) . .
C22 N26 C27 122.9(10) . .
C29 N26 C27 114.1(11) . .
N26A C27A C28A 109.5(12) . .
N26A C27A H27A 109.8 . .
C28A C27A H27A 109.8 . .
N26A C27A H27B 109.8 . .
C28A C27A H27B 109.8 . .
H27A C27A H27B 108.2 . .
N26 C27 C28 109.2(11) . .
N26 C27 H27C 109.8 . .
C28 C27 H27C 109.8 . .
N26 C27 H27D 109.8 . .
C28 C27 H27D 109.8 . .
H27C C27 H27D 108.3 . .
O30A C28A C27A 110.6(12) . .
O30A C28A H28A 109.5 . .
C27A C28A H28A 109.5 . .
O30A C28A H28B 109.5 . .
C27A C28A H28B 109.5 . .
H28A C28A H28B 108.1 . .
O30 C28 C27 109.8(12) . .
O30 C28 H28C 109.7 . .
C27 C28 H28C 109.7 . .
O30 C28 H28D 109.7 . .
C27 C28 H28D 109.7 . .
H28C C28 H28D 108.2 . .
N26 C29 C30 110.4(13) . .
N26 C29 H29A 109.6 . .
C30 C29 H29A 109.6 . .
N26 C29 H29B 109.6 . .
C30 C29 H29B 109.6 . .
H29A C29 H29B 108.1 . .
C30A C29A N26A 108.1(12) . .
C30A C29A H29C 110.1 . .
N26A C29A H29C 110.1 . .
C30A C29A H29D 110.1 . .
N26A C29A H29D 110.1 . .
H29C C29A H29D 108.4 . .
C30 O30 C28 111.0(12) . .
C30A O30A C28A 108.9(10) . .
C30A O30A Ba1 134.1(7) . .
C28A O30A Ba1 115.4(8) . .
O30A C30A C29A 112.5(12) . .
O30A C30A H30A 109.1 . .
C29A C30A H30A 109.1 . .
O30A C30A H30B 109.1 . .
C29A C30A H30B 109.1 . .
H30A C30A H30B 107.8 . .
O30 C30 C29 113.4(14) . .
O30 C30 H30C 108.9 . .
C29 C30 H30C 108.9 . .
O30 C30 H30D 108.9 . .
C29 C30 H30D 108.9 . .
H30C C30 H30D 107.7 . .
C32 S31 Mn1 89.2(4) . .
C32A S31A Mn2A 94.8(5) . .
N36 C32 N33 116.7(12) . .
N36 C32 S31 121.2(10) . .
N33 C32 S31 122.0(11) . .
N36A C32A N33A 117.6(14) . .
N36A C32A S31A 119.8(12) . .
N33A C32A S31A 122.5(13) . .
C34A N33A C32A 123.5(12) 1_545 .
C34 N33 C32 122.7(11) . .
O35A C34A N33A 129.0(12) 1_565 1_565
O35A C34A C75A 116.9(12) 1_565 .
N33A C34A C75A 114.1(11) 1_565 .
O35 C34 N33 127.5(12) . .
O35 C34 C75 116.7(10) . .
N33 C34 C75 115.6(11) . .
C34 O35 Mn1 129.5(7) . .
C34 O35 Ba1 131.4(7) . .
Mn1 O35 Ba1 97.8(3) . .
C34A O35A Mn2A 130.5(8) 1_545 .
C34A O35A Ba1A 128.4(8) 1_545 .
Mn2A O35A Ba1A 97.0(3) . .
C32A N36A C37A 129.2(15) . .
C32A N36A C39A 119.6(14) . .
C37A N36A C39A 109.9(15) . .
C32 N36 C37 124.7(12) . .
C32 N36 C39 122.2(11) . .
C37 N36 C39 113.0(11) . .
N36 C37 C38 107.8(11) . .
N36 C37 H37A 110.1 . .
C38 C37 H37A 110.1 . .
N36 C37 H37B 110.1 . .
C38 C37 H37B 110.1 . .
H37A C37 H37B 108.5 . .
C38A C37A N36A 114.9(17) . .
C38A C37A H37C 108.5 . .
N36A C37A H37C 108.5 . .
C38A C37A H37D 108.5 . .
N36A C37A H37D 108.5 . .
H37C C37A H37D 107.5 . .
O40A C38A C37A 113.3(18) . .
O40A C38A H38A 108.9 . .
C37A C38A H38A 108.9 . .
O40A C38A H38B 108.9 . .
C37A C38A H38B 108.9 . .
H38A C38A H38B 107.7 . .
O40 C38 C37 112.5(11) . .
O40 C38 H38C 109.1 . .
C37 C38 H38C 109.1 . .
O40 C38 H38D 109.1 . .
C37 C38 H38D 109.1 . .
H38C C38 H38D 107.8 . .
N36 C39 C40 110.2(11) . .
N36 C39 H39A 109.6 . .
C40 C39 H39A 109.6 . .
N36 C39 H39B 109.6 . .
C40 C39 H39B 109.6 . .
H39A C39 H39B 108.1 . .
C40A C39A N36A 108.6(16) . .
C40A C39A H39C 110.0 . .
N36A C39A H39C 110.0 . .
C40A C39A H39D 110.0 . .
N36A C39A H39D 110.0 . .
H39C C39A H39D 108.4 . .
C38 O40 C40 110.7(11) . .
C38A O40A C40A 114.1(16) . .
O40A C40A C39A 113.5(18) . .
O40A C40A H40A 108.9 . .
C39A C40A H40A 108.9 . .
O40A C40A H40B 108.9 . .
C39A C40A H40B 108.9 . .
H40A C40A H40B 107.7 . .
O40 C40 C39 112.8(11) . .
O40 C40 H40C 109.0 . .
C39 C40 H40C 109.0 . .
O40 C40 H40D 109.0 . .
C39 C40 H40D 109.0 . .
H40C C40 H40D 107.8 . .
C42 S41 Mn2 99.8(5) . .
C42A S41A Mn1A 104.3(5) . .
N46 C42 N43 115.6(13) . .
N46 C42 S41 118.3(11) . .
N43 C42 S41 126.0(11) . .
N46A C42A N43A 113.2(13) . .
N46A C42A S41A 120.9(11) . .
N43A C42A S41A 125.2(11) . .
C44 N43 C42 125.5(13) . .
C44A N43A C42A 124.4(13) . .
O45 C44 N43 128.3(12) . .
O45 C44 C81 116.1(12) . .
N43 C44 C81 115.6(12) . .
O45A C44A N43A 129.2(13) 1_565 .
O45A C44A C81A 116.2(12) 1_565 .
N43A C44A C81A 114.5(12) . .
C44A O45A Mn1A 131.4(8) 1_545 1_545
C44A O45A Ba1A 127.4(8) 1_545 .
Mn1A O45A Ba1A 95.9(3) 1_545 .
C44 O45 Mn2 134.2(8) . .
C44 O45 Ba1 127.8(8) . .
Mn2 O45 Ba1 95.3(3) . .
C42A N46A C47A 124.9(14) . .
C42A N46A C49A 120.9(13) . .
C47A N46A C49A 112.9(14) . .
C42 N46 C47 125.5(14) . .
C42 N46 C49 123.4(13) . .
C47 N46 C49 110.7(14) . .
C48A C47A N46A 112.8(15) . .
C48A C47A H47A 109.0 . .
N46A C47A H47A 109.0 . .
C48A C47A H47B 109.0 . .
N46A C47A H47B 109.0 . .
H47A C47A H47B 107.8 . .
N46 C47 C48 111.7(14) . .
N46 C47 H47C 109.3 . .
C48 C47 H47C 109.3 . .
N46 C47 H47D 109.3 . .
C48 C47 H47D 109.3 . .
H47C C47 H47D 107.9 . .
O50A C48A C47A 117.5(16) . .
O50A C48A H48A 107.9 . .
C47A C48A H48A 107.9 . .
O50A C48A H48B 107.9 . .
C47A C48A H48B 107.9 . .
H48A C48A H48B 107.2 . .
O50 C48 C47 114.9(14) . .
O50 C48 H48C 108.5 . .
C47 C48 H48C 108.5 . .
O50 C48 H48D 108.5 . .
C47 C48 H48D 108.5 . .
H48C C48 H48D 107.5 . .
C50A C49A N46A 110.3(15) . .
C50A C49A H49A 109.6 . .
N46A C49A H49A 109.6 . .
C50A C49A H49B 109.6 . .
N46A C49A H49B 109.6 . .
H49A C49A H49B 108.1 . .
N46 C49 C50 111.6(14) . .
N46 C49 H49C 109.3 . .
C50 C49 H49C 109.3 . .
N46 C49 H49D 109.3 . .
C50 C49 H49D 109.3 . .
H49C C49 H49D 108.0 . .
C48 O50 C50 109.6(14) . .
C48A O50A C50A 107.9(16) . .
C49A C50A O50A 119.0(16) . .
C49A C50A H50A 107.6 . .
O50A C50A H50A 107.6 . .
C49A C50A H50B 107.6 . .
O50A C50A H50B 107.6 . .
H50A C50A H50B 107.0 . .
O50 C50 C49 110.3(15) . .
O50 C50 H50C 109.6 . .
C49 C50 H50C 109.6 . .
O50 C50 H50D 109.6 . .
C49 C50 H50D 109.6 . .
H50C C50 H50D 108.1 . .
C52 S51 Mn1 94.5(5) . .
C52A S51A Mn2A 95.5(5) . .
N56 C52 N53 113.6(14) . .
N56 C52 S51 117.7(12) . .
N53 C52 S51 126.5(10) . .
N56A C52A N53A 114.7(13) . .
N56A C52A S51A 121.4(12) . .
N53A C52A S51A 123.6(10) . .
C54 N53 C52 120.2(13) . .
C52A N53A C54A 123.9(12) . .
O55 C54 N53 130.2(13) . .
O55 C54 C85 116.9(11) . .
N53 C54 C85 112.8(12) . .
O55A C54A N53A 126.9(13) . .
O55A C54A C85A 118.7(12) . .
N53A C54A C85A 114.3(12) . .
C54 O55 Mn1 131.8(8) . .
C54 O55 Ba1 128.1(8) . .
Mn1 O55 Ba1 96.3(3) . .
C54A O55A Mn2A 131.9(8) . .
C54A O55A Ba1A 128.0(8) . .
Mn2A O55A Ba1A 98.0(3) . .
C52 N56 C59 121.3(15) . .
C52 N56 C57 125.6(16) . .
C59 N56 C57 113.0(14) . .
C52A N56A C59A 123.8(14) . .
C52A N56A C57A 122.6(14) . .
C59A N56A C57A 113.2(13) . .
C58A C57A N56A 111.2(17) . .
C58A C57A H57A 109.4 . .
N56A C57A H57A 109.4 . .
C58A C57A H57B 109.4 . .
N56A C57A H57B 109.4 . .
H57A C57A H57B 108.0 . .
C58 C57 N56 114.8(18) . .
C58 C57 H57C 108.6 . .
N56 C57 H57C 108.6 . .
C58 C57 H57D 108.6 . .
N56 C57 H57D 108.6 . .
H57C C57 H57D 107.5 . .
C57 C58 O60 119(2) . .
C57 C58 H58A 107.5 . .
O60 C58 H58A 107.5 . .
C57 C58 H58B 107.5 . .
O60 C58 H58B 107.5 . .
H58A C58 H58B 107.0 . .
O60A C58A C57A 125(2) . .
O60A C58A H58C 106.1 . .
C57A C58A H58C 106.1 . .
O60A C58A H58D 106.1 . .
C57A C58A H58D 106.1 . .
H58C C58A H58D 106.3 . .
C60 C59 N56 117(2) . .
C60 C59 H59A 108.0 . .
N56 C59 H59A 108.0 . .
C60 C59 H59B 108.0 . .
N56 C59 H59B 108.0 . .
H59A C59 H59B 107.2 . .
C60A C59A N56A 117.4(18) . .
C60A C59A H59C 108.0 . .
N56A C59A H59C 108.0 . .
C60A C59A H59D 108.0 . .
N56A C59A H59D 108.0 . .
H59C C59A H59D 107.2 . .
C58 O60 C60 112.1(14) . .
C58A O60A C60A 111.5(15) . .
C59A C60A O60A 118.0(19) . .
C59A C60A H60A 107.8 . .
O60A C60A H60A 107.8 . .
C59A C60A H60B 107.8 . .
O60A C60A H60B 107.8 . .
H60A C60A H60B 107.1 . .
C59 C60 O60 116.6(18) . .
C59 C60 H60C 108.1 . .
O60 C60 H60C 108.1 . .
C59 C60 H60D 108.1 . .
O60 C60 H60D 108.1 . .
H60C C60 H60D 107.3 . .
N66 C61 C62 120.7(12) . .
N66 C61 C4 115.8(10) . .
C62 C61 C4 123.5(11) . .
N66A C61A C62A 125.9(12) . .
N66A C61A C4A 115.7(10) . 1_545
C62A C61A C4A 118.4(12) . 1_545
C61 C62 C63 122.1(12) . .
C61 C62 H62 119.0 . .
C63 C62 H62 119.0 . .
C63A C62A C61A 115.2(14) . .
C63A C62A H62A 122.4 . .
C61A C62A H62A 122.4 . .
C64 C63 C62 116.3(12) . .
C64 C63 H63 121.8 . .
C62 C63 H63 121.8 . .
C62A C63A C64A 121.5(13) . .
C62A C63A H63A 119.3 . .
C64A C63A H63A 119.3 . .
C63 C64 C65 120.9(13) . .
C63 C64 H64 119.5 . .
C65 C64 H64 119.5 . .
C65A C64A C63A 117.4(12) . .
C65A C64A H64A 121.3 . .
C63A C64A H64A 121.3 . .
N66A C65A C64A 124.0(12) . .
N66A C65A C14A 115.4(10) . .
C64A C65A C14A 120.3(11) . .
N66 C65 C64 122.4(11) . .
N66 C65 C14 115.5(10) . .
C64 C65 C14 122.0(12) . .
C61A N66A C65A 115.9(10) . .
C61A N66A Ba1A 122.0(7) . .
C65A N66A Ba1A 122.1(8) . .
C65 N66 C61 117.5(10) . .
C65 N66 Ba1 121.0(7) . .
C61 N66 Ba1 119.8(8) . .
N76 C71 C72 121.8(11) . .
N76 C71 C24 116.4(10) . .
C72 C71 C24 121.8(11) . .
C72A C71A N76A 121.9(13) . .
C72A C71A C24A 122.8(12) . .
N76A C71A C24A 115.3(11) . .
C73 C72 C71 120.6(12) . .
C73 C72 H72 119.7 . .
C71 C72 H72 119.7 . .
C71A C72A C73A 120.6(13) . .
C71A C72A H72A 119.7 . .
C73A C72A H72A 119.7 . .
C72A C73A C74A 118.8(13) . .
C72A C73A H73A 120.6 . .
C74A C73A H73A 120.6 . .
C72 C73 C74 117.0(11) . .
C72 C73 H73 121.5 . .
C74 C73 H73 121.5 . .
C75 C74 C73 119.7(11) . .
C75 C74 H74 120.1 . .
C73 C74 H74 120.1 . .
C73A C74A C75A 117.5(13) . .
C73A C74A H74A 121.2 . .
C75A C74A H74A 121.2 . .
N76A C75A C74A 122.5(12) . .
N76A C75A C34A 116.8(11) . .
C74A C75A C34A 120.6(13) . .
C74 C75 N76 122.8(11) . .
C74 C75 C34 122.2(10) . .
N76 C75 C34 115.0(10) . .
C75A N76A C71A 118.3(11) . .
C75A N76A Ba1A 121.0(8) . 1_565
C71A N76A Ba1A 120.6(9) . 1_565
C71 N76 C75 117.9(10) . .
C71 N76 Ba1 120.2(7) . .
C75 N76 Ba1 120.7(7) . .
N86A C81A C82A 126.1(13) 1_565 .
N86A C81A C44A 116.6(12) 1_565 .
C82A C81A C44A 117.2(13) . .
N86 C81 C82 122.1(11) . .
N86 C81 C44 117.9(12) . .
C82 C81 C44 120.0(12) . .
C83A C82A C81A 118.0(15) . .
C83A C82A H82A 121.0 . .
C81A C82A H82A 121.0 . .
C83 C82 C81 119.9(13) . .
C83 C82 H82 120.0 . .
C81 C82 H82 120.0 . .
C82 C83 C84 116.7(13) . .
C82 C83 H83 121.7 . .
C84 C83 H83 121.7 . .
C82A C83A C84A 119.0(14) . .
C82A C83A H83A 120.5 . .
C84A C83A H83A 120.5 . .
C85 C84 C83 120.9(13) . .
C85 C84 H84 119.6 . .
C83 C84 H84 119.6 . .
C85A C84A C83A 119.6(13) 1_565 .
C85A C84A H84A 120.2 1_565 .
C83A C84A H84A 120.2 . .
N86 C85 C84 121.2(13) . .
N86 C85 C54 115.6(11) . .
C84 C85 C54 123.2(12) . .
N86A C85A C84A 121.9(13) . 1_545
N86A C85A C54A 114.3(11) . .
C84A C85A C54A 123.8(12) 1_545 .
C81 N86 C85 119.1(11) . .
C81 N86 Ba1 120.3(8) . .
C85 N86 Ba1 120.5(8) . .
C81A N86A C85A 115.3(11) 1_545 .
C81A N86A Ba1A 121.2(8) 1_545 .
C85A N86A Ba1A 121.8(9) . .
C92 O91 Ba1 131.5(12) . .
C92 O91 H91 114.2 . .
Ba1 O91 H91 114.2 . .
C92A O91A Ba1A 136.5(12) . .
C92A O91A H91A 111.7 . .
Ba1A O91A H91A 111.7 . .
O91A C92A H92A 109.5 . .
O91A C92A H92B 109.5 . .
H92A C92A H92B 109.5 . .
O91A C92A H92C 109.5 . .
H92A C92A H92C 109.5 . .
H92B C92A H92C 109.5 . .
O91 C92 H92D 109.5 . .
O91 C92 H92E 109.5 . .
H92D C92 H92E 109.5 . .
O91 C92 H92F 109.5 . .
H92D C92 H92F 109.5 . .
H92E C92 H92F 109.5 . .
Cl99 C97 Cl98 98(2) . .
Cl99 C97 H97A 112.1 . .
Cl98 C97 H97A 112.1 . .
Cl99 C97 H97B 112.1 . .
Cl98 C97 H97B 112.1 . .
H97A C97 H97B 109.8 . .
Cl95 C95 Cl94 115(2) . .
Cl95 C95 H95A 108.6 . .
Cl94 C95 H95A 108.6 . .
Cl95 C95 H95B 108.6 . .
Cl94 C95 H95B 108.6 . .
H95A C95 H95B 107.6 . .
Cl93 C94 Cl92 109.6(10) . .
Cl93 C94 H94A 109.7 . .
Cl92 C94 H94A 109.7 . .
Cl93 C94 H94B 109.7 . .
Cl92 C94 H94B 109.7 . .
H94A C94 H94B 108.2 . .
Cl90 C93 Cl91 113(2) . .
Cl90 C93 H93A 108.9 . .
Cl91 C93 H93A 108.9 . .
Cl90 C93 H93B 108.9 . .
Cl91 C93 H93B 108.9 . .
H93A C93 H93B 107.8 . .
Cl97 C96 Cl96 110.4(13) . .
Cl97 C96 H96A 109.6 . .
Cl96 C96 H96A 109.6 . .
Cl97 C96 H96B 109.6 . .
Cl96 C96 H96B 109.6 . .
H96A C96 H96B 108.1 . .

loop_
_geom_bond_atom_site_label_1
_geom_bond_atom_site_label_2
_geom_bond_distance
_geom_bond_site_symmetry_2
Ba1 O25 2.761(8) .
Ba1 O35 2.782(8) .
Ba1 O15 2.796(9) .
Ba1 O55 2.809(8) .
Ba1 O45 2.814(9) .
Ba1 O5 2.820(7) .
Ba1 N86 2.972(11) .
Ba1 N66 2.981(10) .
Ba1 N76 3.008(9) .
Ba1 O30A 3.031(8) .
Ba1 O91 3.062(13) .
Ba1 O20A 3.099(9) .
Ba1A O25A 2.749(8) 1_545
Ba1A O35A 2.780(9) .
Ba1A O45A 2.781(9) .
Ba1A O55A 2.793(9) .
Ba1A O5A 2.839(9) .
Ba1A O15A 2.856(8) .
Ba1A O91A 2.872(10) .
Ba1A N76A 2.901(10) 1_545
Ba1A N86A 2.901(11) .
Ba1A N66A 3.035(9) .
Ba1A Mn1A 3.729(2) 1_545
Ba1A Mn2A 3.757(2) .
Mn1A O5A 2.144(9) 1_565
Mn1A O25A 2.161(9) .
Mn1A O45A 2.215(9) 1_565
Mn1A S41A 2.522(4) .
Mn1A S1A 2.572(4) .
Mn1A S21A 2.618(4) .
Mn1A Ba1A 3.729(2) 1_565
Mn1 O15 2.140(8) .
Mn1 O35 2.147(8) .
Mn1 O55 2.176(9) .
Mn1 S51 2.536(4) .
Mn1 S31 2.578(4) .
Mn1 S11 2.602(5) .
S1 C2 1.720(15) .
S1 Mn2 2.554(3) .
S1A C2A 1.684(18) .
Mn2A O55A 2.156(9) .
Mn2A O15A 2.170(9) .
Mn2A O35A 2.210(9) .
Mn2A S31A 2.561(4) .
Mn2A S51A 2.573(4) .
Mn2A S11A 2.592(4) .
Mn2 O25 2.153(8) .
Mn2 O5 2.154(9) .
Mn2 O45 2.164(8) .
Mn2 S21 2.551(4) .
Mn2 S41 2.555(4) .
C2 N6 1.329(16) .
C2 N3 1.376(17) .
C2A N6A 1.38(2) .
C2A N3A 1.385(17) .
N3 C4 1.328(14) .
N3A C4A 1.299(17) .
C4 O5 1.276(13) .
C4 C61 1.444(18) .
C4A O5A 1.263(14) 1_565
C4A C61A 1.552(18) 1_565
O5A C4A 1.263(14) 1_545
O5A Mn1A 2.144(9) 1_545
N6A C7A 1.43(2) .
N6A C9A 1.48(2) .
N6 C9 1.45(2) .
N6 C7 1.484(18) .
C7A C8A 1.42(3) .
C7A H7AA 0.9700 .
C7A H7AB 0.9700 .
C7 C8 1.44(2) .
C7 H7A 0.9700 .
C7 H7B 0.9700 .
C8 O10 1.41(2) .
C8 H8A 0.9700 .
C8 H8B 0.9700 .
C8A O10A 1.46(3) .
C8A H8AA 0.9700 .
C8A H8AB 0.9700 .
C9 C10 1.52(2) .
C9 H9A 0.9700 .
C9 H9B 0.9700 .
C9A C10A 1.47(3) .
C9A H9AA 0.9700 .
C9A H9AB 0.9700 .
O10 C10 1.45(2) .
O10A C10A 1.39(3) .
C10 H10A 0.9700 .
C10 H10B 0.9700 .
C10A H10C 0.9700 .
C10A H10D 0.9700 .
S11A C12A 1.753(14) .
S11 C12 1.732(14) .
C12A N16A 1.313(16) .
C12A N13A 1.341(17) .
C12 N13 1.333(16) .
C12 N16 1.380(18) .
N13A C14A 1.305(15) .
N13 C14 1.307(16) .
C14 O15 1.279(14) .
C14 C65 1.506(16) .
C14A O15A 1.270(13) .
C14A C65A 1.505(17) .
N16A C19A 1.467(17) .
N16A C17A 1.479(16) .
N16 C17 1.413(18) .
N16 C19 1.44(2) .
C17A C18A 1.52(2) .
C17A H17A 0.9700 .
C17A H17B 0.9700 .
C17 C18 1.50(3) .
C17 H17C 0.9700 .
C17 H17D 0.9700 .
C18 O20 1.42(2) .
C18 H18A 0.9700 .
C18 H18B 0.9700 .
C18A O20A 1.416(17) .
C18A H18C 0.9700 .
C18A H18D 0.9700 .
C19 C20 1.43(3) .
C19 H19A 0.9700 .
C19 H19B 0.9700 .
C19A C20A 1.45(2) .
C19A H19C 0.9700 .
C19A H19D 0.9700 .
O20 C20 1.47(2) .
O20A C20A 1.443(17) .
C20 H20A 0.9700 .
C20 H20B 0.9700 .
C20A H20C 0.9700 .
C20A H20D 0.9700 .
S21 C22 1.712(11) .
S21A C22A 1.706(12) .
C22A N26A 1.342(14) .
C22A N23A 1.395(16) .
C22 N23 1.320(14) .
C22 N26 1.392(15) .
N23 C24 1.311(16) .
N23A C24A 1.289(15) .
C24 O25 1.280(14) .
C24 C71 1.536(16) .
C24A O25A 1.267(14) .
C24A C71A 1.490(19) .
O25A Ba1A 2.749(8) 1_565
N26A C27A 1.446(17) .
N26A C29A 1.491(15) .
N26 C29 1.440(15) .
N26 C27 1.453(15) .
C27A C28A 1.51(2) .
C27A H27A 0.9700 .
C27A H27B 0.9700 .
C27 C28 1.51(2) .
C27 H27C 0.9700 .
C27 H27D 0.9700 .
C28A O30A 1.436(15) .
C28A H28A 0.9700 .
C28A H28B 0.9700 .
C28 O30 1.438(16) .
C28 H28C 0.9700 .
C28 H28D 0.9700 .
C29 C30 1.46(2) .
C29 H29A 0.9700 .
C29 H29B 0.9700 .
C29A C30A 1.48(2) .
C29A H29C 0.9700 .
C29A H29D 0.9700 .
O30 C30 1.395(18) .
O30A C30A 1.424(17) .
C30A H30A 0.9700 .
C30A H30B 0.9700 .
C30 H30C 0.9700 .
C30 H30D 0.9700 .
S31 C32 1.724(14) .
S31A C32A 1.754(17) .
C32 N36 1.314(17) .
C32 N33 1.378(16) .
C32A N36A 1.30(2) .
C32A N33A 1.356(17) .
N33A C34A 1.326(17) 1_545
N33 C34 1.286(15) .
C34A O35A 1.252(15) 1_565
C34A N33A 1.326(17) 1_565
C34A C75A 1.486(18) .
C34 O35 1.277(14) .
C34 C75 1.523(17) .
O35A C34A 1.252(15) 1_545
N36A C37A 1.49(2) .
N36A C39A 1.56(2) .
N36 C37 1.448(16) .
N36 C39 1.458(17) .
C37 C38 1.522(17) .
C37 H37A 0.9700 .
C37 H37B 0.9700 .
C37A C38A 1.37(3) .
C37A H37C 0.9700 .
C37A H37D 0.9700 .
C38A O40A 1.37(2) .
C38A H38A 0.9700 .
C38A H38B 0.9700 .
C38 O40 1.408(17) .
C38 H38C 0.9700 .
C38 H38D 0.9700 .
C39 C40 1.483(17) .
C39 H39A 0.9700 .
C39 H39B 0.9700 .
C39A C40A 1.47(3) .
C39A H39C 0.9700 .
C39A H39D 0.9700 .
O40 C40 1.419(16) .
O40A C40A 1.41(2) .
C40A H40A 0.9700 .
C40A H40B 0.9700 .
C40 H40C 0.9700 .
C40 H40D 0.9700 .
S41 C42 1.730(14) .
S41A C42A 1.667(14) .
C42 N46 1.299(18) .
C42 N43 1.366(17) .
C42A N46A 1.317(18) .
C42A N43A 1.389(17) .
N43 C44 1.298(17) .
N43A C44A 1.300(17) .
C44 O45 1.273(15) .
C44 C81 1.502(17) .
C44A O45A 1.288(16) 1_565
C44A C81A 1.557(18) .
O45A C44A 1.288(16) 1_545
O45A Mn1A 2.215(9) 1_545
N46A C47A 1.45(2) .
N46A C49A 1.53(2) .
N46 C47 1.450(19) .
N46 C49 1.48(2) .
C47A C48A 1.42(2) .
C47A H47A 0.9700 .
C47A H47B 0.9700 .
C47 C48 1.47(2) .
C47 H47C 0.9700 .
C47 H47D 0.9700 .
C48A O50A 1.35(2) .
C48A H48A 0.9700 .
C48A H48B 0.9700 .
C48 O50 1.42(2) .
C48 H48C 0.9700 .
C48 H48D 0.9700 .
C49A C50A 1.40(2) .
C49A H49A 0.9700 .
C49A H49B 0.9700 .
C49 C50 1.49(2) .
C49 H49C 0.9700 .
C49 H49D 0.9700 .
O50 C50 1.48(2) .
O50A C50A 1.42(2) .
C50A H50A 0.9700 .
C50A H50B 0.9700 .
C50 H50C 0.9700 .
C50 H50D 0.9700 .
S51 C52 1.734(16) .
S51A C52A 1.709(14) .
C52 N56 1.357(18) .
C52 N53 1.365(18) .
C52A N56A 1.306(18) .
C52A N53A 1.328(17) .
N53 C54 1.311(16) .
N53A C54A 1.353(16) .
C54 O55 1.262(15) .
C54 C85 1.508(18) .
C54A O55A 1.268(15) .
C54A C85A 1.487(18) .
N56 C59 1.47(2) .
N56 C57 1.49(2) .
N56A C59A 1.43(2) .
N56A C57A 1.53(2) .
C57A C58A 1.342(18) .
C57A H57A 0.9700 .
C57A H57B 0.9700 .
C57 C58 1.348(17) .
C57 H57C 0.9700 .
C57 H57D 0.9700 .
C58 O60 1.40(2) .
C58 H58A 0.9700 .
C58 H58B 0.9700 .
C58A O60A 1.33(2) .
C58A H58C 0.9700 .
C58A H58D 0.9700 .
C59 C60 1.344(17) .
C59 H59A 0.9700 .
C59 H59B 0.9700 .
C59A C60A 1.347(18) .
C59A H59C 0.9700 .
C59A H59D 0.9700 .
O60 C60 1.50(2) .
O60A C60A 1.41(2) .
C60A H60A 0.9700 .
C60A H60B 0.9700 .
C60 H60C 0.9700 .
C60 H60D 0.9700 .
C61 N66 1.359(14) .
C61 C62 1.376(16) .
C61A N66A 1.326(16) .
C61A C62A 1.402(17) .
C61A C4A 1.552(18) 1_545
C62 C63 1.403(19) .
C62 H62 0.9300 .
C62A C63A 1.366(19) .
C62A H62A 0.9300 .
C63 C64 1.349(16) .
C63 H63 0.9300 .
C63A C64A 1.400(19) .
C63A H63A 0.9300 .
C64 C65 1.394(16) .
C64 H64 0.9300 .
C64A C65A 1.360(16) .
C64A H64A 0.9300 .
C65A N66A 1.356(15) .
C65 N66 1.357(16) .
C71 N76 1.325(15) .
C71 C72 1.378(16) .
C71A C72A 1.376(18) .
C71A N76A 1.380(16) .
C72 C73 1.361(16) .
C72 H72 0.9300 .
C72A C73A 1.383(19) .
C72A H72A 0.9300 .
C73A C74A 1.412(19) .
C73A H73A 0.9300 .
C73 C74 1.400(17) .
C73 H73 0.9300 .
C74 C75 1.343(16) .
C74 H74 0.9300 .
C74A C75A 1.433(18) .
C74A H74A 0.9300 .
C75A N76A 1.337(17) .
C75 N76 1.350(14) .
N76A Ba1A 2.901(10) 1_565
C81A N86A 1.325(17) 1_565
C81A C82A 1.372(19) .
C81 N86 1.316(16) .
C81 C82 1.399(18) .
C82A C83A 1.354(19) .
C82A H82A 0.9300 .
C82 C83 1.389(17) .
C82 H82 0.9300 .
C83 C84 1.395(19) .
C83 H83 0.9300 .
C83A C84A 1.39(2) .
C83A H83A 0.9300 .
C84 C85 1.371(18) .
C84 H84 0.9300 .
C84A C85A 1.379(19) 1_565
C84A H84A 0.9300 .
C85 N86 1.362(15) .
C85A N86A 1.375(16) .
C85A C84A 1.379(19) 1_545
N86A C81A 1.325(17) 1_545
O91 C92 1.35(2) .
O91 H91 0.9300 .
O91A C92A 1.36(2) .
O91A H91A 0.9300 .
C92A H92A 0.9600 .
C92A H92B 0.9600 .
C92A H92C 0.9600 .
C92 H92D 0.9600 .
C92 H92E 0.9600 .
C92 H92F 0.9600 .
C97 Cl99 1.87(5) .
C97 Cl98 1.89(5) .
C97 H97A 0.9700 .
C97 H97B 0.9700 .
Cl94 C95 1.76(4) .
Cl95 C95 1.69(3) .
C95 H95A 0.9700 .
C95 H95B 0.9700 .
Cl92 C94 1.76(2) .
Cl93 C94 1.753(17) .
C94 H94A 0.9700 .
C94 H94B 0.9700 .
Cl90 C93 1.61(3) .
Cl91 C93 1.66(3) .
C93 H93A 0.9700 .
C93 H93B 0.9700 .
Cl96 C96 1.76(2) .
C96 Cl97 1.68(2) .
C96 H96A 0.9700 .
C96 H96B 0.9700 .

loop_
_geom_torsion_atom_site_label_1
_geom_torsion_atom_site_label_2
_geom_torsion_atom_site_label_3
_geom_torsion_atom_site_label_4
_geom_torsion
_geom_torsion_site_symmetry_1
_geom_torsion_site_symmetry_4
Mn2 S1 C2 N6 -126.2(10) . .
Mn2 S1 C2 N3 61.2(11) . .
Mn1A S1A C2A N6A 127.0(11) . .
Mn1A S1A C2A N3A -64.9(12) . .
N6 C2 N3 C4 150.3(12) . .
S1 C2 N3 C4 -36.6(18) . .
N6A C2A N3A C4A -151.4(14) . .
S1A C2A N3A C4A 40(2) . .
C2 N3 C4 O5 -13(2) . .
C2 N3 C4 C61 169.9(12) . .
C2A N3A C4A O5A 17(3) . 1_565
C2A N3A C4A C61A -165.0(14) . 1_565
N3 C4 O5 Mn2 14.3(19) . .
C61 C4 O5 Mn2 -169.2(9) . .
N3 C4 O5 Ba1 170.4(9) . .
C61 C4 O5 Ba1 -13.1(16) . .
N3A C2A N6A C7A -176.2(16) . .
S1A C2A N6A C7A -7(2) . .
N3A C2A N6A C9A 8(2) . .
S1A C2A N6A C9A 177.2(12) . .
N3 C2 N6 C9 -8.3(19) . .
S1 C2 N6 C9 178.3(12) . .
N3 C2 N6 C7 177.1(12) . .
S1 C2 N6 C7 3.7(19) . .
C2A N6A C7A C8A -125(2) . .
C9A N6A C7A C8A 51(3) . .
C2 N6 C7 C8 118.4(16) . .
C9 N6 C7 C8 -56.7(18) . .
N6 C7 C8 O10 58(2) . .
N6A C7A C8A O10A -54(3) . .
C2 N6 C9 C10 -117.3(15) . .
C7 N6 C9 C10 57.8(17) . .
C2A N6A C9A C10A 131.1(17) . .
C7A N6A C9A C10A -45(2) . .
C7 C8 O10 C10 -61(2) . .
C7A C8A O10A C10A 55(3) . .
C8 O10 C10 C9 59(2) . .
N6 C9 C10 O10 -57.8(18) . .
C8A O10A C10A C9A -57(3) . .
N6A C9A C10A O10A 50(3) . .
Mn2A S11A C12A N16A 114.4(11) . .
Mn2A S11A C12A N13A -69.4(11) . .
Mn1 S11 C12 N13 61.5(13) . .
Mn1 S11 C12 N16 -123.0(12) . .
N16A C12A N13A C14A -134.9(15) . .
S11A C12A N13A C14A 49(2) . .
N16 C12 N13 C14 156.0(14) . .
S11 C12 N13 C14 -28(2) . .
C12 N13 C14 O15 -13(2) . .
C12 N13 C14 C65 173.1(12) . .
C12A N13A C14A O15A 14(2) . .
C12A N13A C14A C65A -169.5(13) . .
N13 C14 O15 Mn1 -7(2) . .
C65 C14 O15 Mn1 166.1(8) . .
N13 C14 O15 Ba1 176.2(10) . .
C65 C14 O15 Ba1 -10.3(16) . .
N13A C14A O15A Mn2A -24.2(19) . .
C65A C14A O15A Mn2A 159.1(9) . .
N13A C14A O15A Ba1A -174.2(10) . .
C65A C14A O15A Ba1A 9.1(16) . .
N13A C12A N16A C19A 5(2) . .
S11A C12A N16A C19A -178.3(10) . .
N13A C12A N16A C17A -169.8(12) . .
S11A C12A N16A C17A 6.6(19) . .
N13 C12 N16 C17 178.9(16) . .
S11 C12 N16 C17 3(2) . .
N13 C12 N16 C19 -13(2) . .
S11 C12 N16 C19 170.8(14) . .
C12A N16A C17A C18A -132.7(14) . .
C19A N16A C17A C18A 51.8(14) . .
C12 N16 C17 C18 -135(2) . .
C19 N16 C17 C18 57(2) . .
N16 C17 C18 O20 -61(2) . .
N16A C17A C18A O20A -52.1(15) . .
C12 N16 C19 C20 138.5(18) . .
C17 N16 C19 C20 -52(2) . .
C12A N16A C19A C20A 131.2(14) . .
C17A N16A C19A C20A -53.1(15) . .
C17 C18 O20 C20 57(2) . .
C17A C18A O20A C20A 55.1(16) . .
C17A C18A O20A Ba1 -136.2(9) . .
N16 C19 C20 O20 48(3) . .
C18 O20 C20 C19 -51(3) . .
C18A O20A C20A C19A -58.4(15) . .
Ba1 O20A C20A C19A 133.7(10) . .
N16A C19A C20A O20A 55.5(15) . .
Mn1A S21A C22A N26A 114.6(10) . .
Mn1A S21A C22A N23A -67.9(10) . .
Mn2 S21 C22 N23 61.7(12) . .
Mn2 S21 C22 N26 -124.4(10) . .
N26 C22 N23 C24 157.1(13) . .
S21 C22 N23 C24 -29(2) . .
N26A C22A N23A C24A -134.7(12) . .
S21A C22A N23A C24A 47.6(17) . .
C22 N23 C24 O25 -15(2) . .
C22 N23 C24 C71 169.6(12) . .
C22A N23A C24A O25A 12(2) . .
C22A N23A C24A C71A -169.6(11) . .
N23A C24A O25A Mn1A -23(2) . .
C71A C24A O25A Mn1A 159.3(8) . .
N23A C24A O25A Ba1A 168.4(9) . 1_565
C71A C24A O25A Ba1A -9.7(16) . 1_565
N23 C24 O25 Mn2 -3(2) . .
C71 C24 O25 Mn2 172.5(8) . .
N23 C24 O25 Ba1 174.8(11) . .
C71 C24 O25 Ba1 -9.4(18) . .
N23A C22A N26A C27A -176.0(12) . .
S21A C22A N26A C27A 1.6(18) . .
N23A C22A N26A C29A 3.6(17) . .
S21A C22A N26A C29A -178.8(10) . .
N23 C22 N26 C29 -0.5(18) . .
S21 C22 N26 C29 -175.3(11) . .
N23 C22 N26 C27 -176.5(12) . .
S21 C22 N26 C27 8.7(18) . .
C22A N26A C27A C28A -127.8(13) . .
C29A N26A C27A C28A 52.5(15) . .
C22 N26 C27 C28 123.8(14) . .
C29 N26 C27 C28 -52.5(16) . .
N26A C27A C28A O30A -56.3(14) . .
N26 C27 C28 O30 55.1(15) . .
C22 N26 C29 C30 -125.2(15) . .
C27 N26 C29 C30 51.1(18) . .
C22A N26A C29A C30A 128.1(13) . .
C27A N26A C29A C30A -52.3(15) . .
C27 C28 O30 C30 -59.0(17) . .
C27A C28A O30A C30A 61.1(14) . .
C27A C28A O30A Ba1 -131.3(9) . .
C28A O30A C30A C29A -62.9(15) . .
Ba1 O30A C30A C29A 132.8(9) . .
N26A C29A C30A O30A 56.8(15) . .
C28 O30 C30 C29 59(2) . .
N26 C29 C30 O30 -54(2) . .
Mn1 S31 C32 N36 -108.9(10) . .
Mn1 S31 C32 N33 74.5(9) . .
Mn2A S31A C32A N36A 114.8(12) . .
Mn2A S31A C32A N33A -68.8(12) . .
N36A C32A N33A C34A -139.9(15) . 1_545
S31A C32A N33A C34A 43.6(19) . 1_545
N36 C32 N33 C34 139.4(14) . .
S31 C32 N33 C34 -43.9(17) . .
C32 N33 C34 O35 -18(2) . .
C32 N33 C34 C75 166.6(12) . .
N33 C34 O35 Mn1 15(2) . .
C75 C34 O35 Mn1 -169.9(9) . .
N33 C34 O35 Ba1 178.5(11) . .
C75 C34 O35 Ba1 -5.9(18) . .
N33A C32A N36A C37A 175.1(16) . .
S31A C32A N36A C37A -8(3) . .
N33A C32A N36A C39A 10(2) . .
S31A C32A N36A C39A -173.6(12) . .
N33 C32 N36 C37 174.0(11) . .
S31 C32 N36 C37 -2.9(17) . .
N33 C32 N36 C39 -8.0(17) . .
S31 C32 N36 C39 175.2(9) . .
C32 N36 C37 C38 -127.3(13) . .
C39 N36 C37 C38 54.5(15) . .
C32A N36A C37A C38A 144(2) . .
C39A N36A C37A C38A -49(2) . .
N36A C37A C38A O40A 54(3) . .
N36 C37 C38 O40 -56.7(17) . .
C32 N36 C39 C40 127.7(13) . .
C37 N36 C39 C40 -54.0(15) . .
C32A N36A C39A C40A -145.8(17) . .
C37A N36A C39A C40A 46(2) . .
C37 C38 O40 C40 58.0(16) . .
C37A C38A O40A C40A -56(3) . .
C38A O40A C40A C39A 57(2) . .
N36A C39A C40A O40A -51(2) . .
C38 O40 C40 C39 -56.3(16) . .
N36 C39 C40 O40 53.5(17) . .
Mn2 S41 C42 N46 -129.9(11) . .
Mn2 S41 C42 N43 54.8(12) . .
Mn1A S41A C42A N46A 136.0(11) . .
Mn1A S41A C42A N43A -54.2(12) . .
N46 C42 N43 C44 156.2(13) . .
S41 C42 N43 C44 -28.3(19) . .
N46A C42A N43A C44A -154.2(13) . .
S41A C42A N43A C44A 35.4(18) . .
C42 N43 C44 O45 -13(2) . .
C42 N43 C44 C81 168.6(11) . .
C42A N43A C44A O45A 15(2) . 1_565
C42A N43A C44A C81A -168.6(11) . .
N43 C44 O45 Mn2 4.4(18) . .
C81 C44 O45 Mn2 -176.9(7) . .
N43 C44 O45 Ba1 160.9(9) . .
C81 C44 O45 Ba1 -20.3(13) . .
N43A C42A N46A C47A -170.5(14) . .
S41A C42A N46A C47A 0(2) . .
N43A C42A N46A C49A -5(2) . .
S41A C42A N46A C49A 165.9(12) . .
N43 C42 N46 C47 176.4(14) . .
S41 C42 N46 C47 1(2) . .
N43 C42 N46 C49 5(2) . .
S41 C42 N46 C49 -171.1(13) . .
C42A N46A C47A C48A -152.1(17) . .
C49A N46A C47A C48A 41(2) . .
C42 N46 C47 C48 135.9(17) . .
C49 N46 C47 C48 -51(2) . .
N46A C47A C48A O50A -53(3) . .
N46 C47 C48 O50 54(2) . .
C42A N46A C49A C50A 153.7(17) . .
C47A N46A C49A C50A -39(2) . .
C42 N46 C49 C50 -132.5(17) . .
C47 N46 C49 C50 55(2) . .
C47 C48 O50 C50 -55(2) . .
C47A C48A O50A C50A 56(2) . .
N46A C49A C50A O50A 47(3) . .
C48A O50A C50A C49A -55(2) . .
C48 O50 C50 C49 56(2) . .
N46 C49 C50 O50 -57(2) . .
Mn1 S51 C52 N56 -130.3(14) . .
Mn1 S51 C52 N53 67.9(13) . .
Mn2A S51A C52A N56A 119.5(14) . .
Mn2A S51A C52A N53A -67.4(12) . .
N56 C52 N53 C54 156.6(14) . .
S51 C52 N53 C54 -41.0(19) . .
N56A C52A N53A C54A -145.4(15) . .
S51A C52A N53A C54A 41.0(18) . .
C52 N53 C54 O55 -11(2) . .
C52 N53 C54 C85 173.6(11) . .
C52A N53A C54A O55A 16(2) . .
C52A N53A C54A C85A -166.8(11) . .
N53 C54 O55 Mn1 7.6(19) . .
C85 C54 O55 Mn1 -177.0(7) . .
N53 C54 O55 Ba1 160.0(10) . .
C85 C54 O55 Ba1 -24.6(14) . .
N53A C54A O55A Mn2A -18.3(18) . .
C85A C54A O55A Mn2A 164.4(7) . .
N53A C54A O55A Ba1A -177.7(8) . .
C85A C54A O55A Ba1A 5.0(14) . .
N53 C52 N56 C59 -16(3) . .
S51 C52 N56 C59 179.5(16) . .
N53 C52 N56 C57 167.3(18) . .
S51 C52 N56 C57 3(3) . .
N53A C52A N56A C59A 11(3) . .
S51A C52A N56A C59A -174.9(16) . .
N53A C52A N56A C57A -175.8(17) . .
S51A C52A N56A C57A -2(3) . .
C52A N56A C57A C58A -142(2) . .
C59A N56A C57A C58A 31(3) . .
C52 N56 C57 C58 137(2) . .
C59 N56 C57 C58 -39(3) . .
N56 C57 C58 O60 45(3) . .
N56A C57A C58A O60A -39(3) . .
C52 N56 C59 C60 -139(2) . .
C57 N56 C59 C60 38(3) . .
C52A N56A C59A C60A 139(2) . .
C57A N56A C59A C60A -35(3) . .
C57 C58 O60 C60 -44(3) . .
C57A C58A O60A C60A 43(3) . .
N56A C59A C60A O60A 41(3) . .
C58A O60A C60A C59A -41(3) . .
N56 C59 C60 O60 -39(3) . .
C58 O60 C60 C59 40(3) . .
O5 C4 C61 N66 -2.5(18) . .
N3 C4 C61 N66 174.4(11) . .
O5 C4 C61 C62 177.2(12) . .
N3 C4 C61 C62 -6.0(19) . .
N66 C61 C62 C63 0(2) . .
C4 C61 C62 C63 -179.3(14) . .
N66A C61A C62A C63A -1(2) . .
C4A C61A C62A C63A 177.2(14) 1_545 .
C61 C62 C63 C64 0(2) . .
C61A C62A C63A C64A 3(2) . .
C62 C63 C64 C65 -1(2) . .
C62A C63A C64A C65A -4(2) . .
C63A C64A C65A N66A 4(2) . .
C63A C64A C65A C14A 176.8(14) . .
O15A C14A C65A N66A -8.4(18) . .
N13A C14A C65A N66A 174.4(12) . .
O15A C14A C65A C64A 177.8(12) . .
N13A C14A C65A C64A 1(2) . .
C63 C64 C65 N66 3(2) . .
C63 C64 C65 C14 179.5(13) . .
O15 C14 C65 N66 15.4(16) . .
N13 C14 C65 N66 -170.3(12) . .
O15 C14 C65 C64 -161.8(12) . .
N13 C14 C65 C64 12.5(18) . .
C62A C61A N66A C65A 1(2) . .
C4A C61A N66A C65A -177.9(12) 1_545 .
C62A C61A N66A Ba1A -179.6(11) . .
C4A C61A N66A Ba1A 1.9(17) 1_545 .
C64A C65A N66A C61A -2(2) . .
C14A C65A N66A C61A -175.3(12) . .
C64A C65A N66A Ba1A 178.4(11) . .
C14A C65A N66A Ba1A 4.9(16) . .
C64 C65 N66 C61 -2.2(19) . .
C14 C65 N66 C61 -179.3(11) . .
C64 C65 N66 Ba1 163.1(10) . .
C14 C65 N66 Ba1 -14.1(15) . .
C62 C61 N66 C65 0.8(19) . .
C4 C61 N66 C65 -179.6(12) . .
C62 C61 N66 Ba1 -164.7(10) . .
C4 C61 N66 Ba1 15.0(15) . .
O25 C24 C71 N76 14.2(18) . .
N23 C24 C71 N76 -169.3(13) . .
O25 C24 C71 C72 -165.3(13) . .
N23 C24 C71 C72 11(2) . .
O25A C24A C71A C72A -173.6(12) . .
N23A C24A C71A C72A 8.1(18) . .
O25A C24A C71A N76A 5.5(17) . .
N23A C24A C71A N76A -172.9(11) . .
N76 C71 C72 C73 0(2) . .
C24 C71 C72 C73 179.8(14) . .
N76A C71A C72A C73A 0(2) . .
C24A C71A C72A C73A 179.4(12) . .
C71A C72A C73A C74A 1(2) . .
C71 C72 C73 C74 -1(2) . .
C72 C73 C74 C75 2(2) . .
C72A C73A C74A C75A 2(2) . .
C73A C74A C75A N76A -5.9(19) . .
C73A C74A C75A C34A 177.0(12) . .
O35A C34A C75A N76A -7.9(18) 1_565 .
N33A C34A C75A N76A 173.4(12) 1_565 .
O35A C34A C75A C74A 169.4(12) 1_565 .
N33A C34A C75A C74A -9.3(18) 1_565 .
C73 C74 C75 N76 -2(2) . .
C73 C74 C75 C34 179.9(13) . .
O35 C34 C75 C74 172.4(13) . .
N33 C34 C75 C74 -11(2) . .
O35 C34 C75 N76 -5.4(18) . .
N33 C34 C75 N76 170.7(12) . .
C74A C75A N76A C71A 6.9(19) . .
C34A C75A N76A C71A -175.8(11) . .
C74A C75A N76A Ba1A -176.6(9) . 1_565
C34A C75A N76A Ba1A 0.6(15) . 1_565
C72A C71A N76A C75A -4.2(19) . .
C24A C71A N76A C75A 176.8(11) . .
C72A C71A N76A Ba1A 179.4(9) . 1_565
C24A C71A N76A Ba1A 0.3(14) . 1_565
C72 C71 N76 C75 -1(2) . .
C24 C71 N76 C75 179.4(11) . .
C72 C71 N76 Ba1 166.4(10) . .
C24 C71 N76 Ba1 -13.1(15) . .
C74 C75 N76 C71 2(2) . .
C34 C75 N76 C71 -180.0(12) . .
C74 C75 N76 Ba1 -165.2(11) . .
C34 C75 N76 Ba1 12.6(15) . .
O45A C44A C81A N86A 1.7(16) 1_565 1_565
N43A C44A C81A N86A -175.5(11) . 1_565
O45A C44A C81A C82A -175.5(11) 1_565 .
N43A C44A C81A C82A 7.3(16) . .
O45 C44 C81 N86 12.2(15) . .
N43 C44 C81 N86 -168.9(10) . .
O45 C44 C81 C82 -168.4(10) . .
N43 C44 C81 C82 10.5(15) . .
N86A C81A C82A C83A -1(2) 1_565 .
C44A C81A C82A C83A 176.2(11) . .
N86 C81 C82 C83 -2.4(18) . .
C44 C81 C82 C83 178.3(11) . .
C81 C82 C83 C84 2.5(18) . .
C81A C82A C83A C84A 0(2) . .
C82 C83 C84 C85 -1.8(19) . .
C82A C83A C84A C85A -1(2) . 1_565
C83 C84 C85 N86 1.0(18) . .
C83 C84 C85 C54 -178.9(11) . .
O55 C54 C85 N86 14.3(15) . .
N53 C54 C85 N86 -169.5(10) . .
O55 C54 C85 C84 -165.8(11) . .
N53 C54 C85 C84 10.4(16) . .
O55A C54A C85A N86A -12.0(15) . .
N53A C54A C85A N86A 170.4(10) . .
O55A C54A C85A C84A 167.9(12) . 1_545
N53A C54A C85A C84A -9.7(17) . 1_545
C82 C81 N86 C85 1.5(16) . .
C44 C81 N86 C85 -179.2(9) . .
C82 C81 N86 Ba1 -179.6(8) . .
C44 C81 N86 Ba1 -0.2(12) . .
C84 C85 N86 C81 -0.8(16) . .
C54 C85 N86 C81 179.1(9) . .
C84 C85 N86 Ba1 -179.7(8) . .
C54 C85 N86 Ba1 0.2(12) . .
C84A C85A N86A C81A -1.2(17) 1_545 1_545
C54A C85A N86A C81A 178.7(10) . 1_545
C84A C85A N86A Ba1A -166.4(10) 1_545 .
C54A C85A N86A Ba1A 13.5(12) . .

loop_
_platon_squeeze_void_nr
_platon_squeeze_void_average_x
_platon_squeeze_void_average_y
_platon_squeeze_void_average_z
_platon_squeeze_void_volume
_platon_squeeze_void_count_electrons
_platon_squeeze_void_content
1 -0.027 0.000 0.500 1185 449 ' '
2 0.048 0.288 0.516 74 28 ' '
3 -0.049 0.712 0.484 74 31 ' '
4 0.327 0.759 0.352 9 4 ' '
5 0.672 0.241 0.648 9 4 ' '
